data_4127423
loop_
_publ_author_name
'Weippert, Valentin'
'Haffner, Arthur'
'Stamatopoulos, Alexis'
'Johrendt, Dirk'

_publ_section_title
;
 Supertetrahedral Layers Based on GaAs or InAs.
;
_journal_issue 28
_journal_name_full 'Journal of the American Chemical Society'
_journal_page_first 11245
_journal_page_last 11252
_journal_paper_doi 10.1021/jacs.9b04712
_journal_volume 141
_journal_year 2019
_chemical_formula_sum 'As8 Eu3 Ga6'
_chemical_formula_weight 1473.56
_space_group_crystal_system monoclinic
_space_group_IT_number 15
_space_group_name_Hall '-C 2yc'
_space_group_name_H-M_alt 'C 1 2/c 1'
_symmetry_space_group_name_Hall '-C 2yc'
_symmetry_space_group_name_H-M 'C 1 2/c 1'
_audit_creation_method SHELXL-2016/6
_cell_angle_alpha 90
_cell_angle_beta 96.393(2)
_cell_angle_gamma 90
_cell_formula_units_Z 32
_cell_length_a 22.740(3)
_cell_length_b 22.747(3)
_cell_length_c 25.505(3)
_cell_measurement_reflns_used 9496
_cell_measurement_temperature 293(2)
_cell_measurement_theta_max 52.811
_cell_measurement_theta_min 6.430
_cell_volume 13111(3)
_computing_structure_refinement 'SHELXL-2016/6 (Sheldrick, 2016)'
_diffrn_ambient_temperature 293(2)
_diffrn_measured_fraction_theta_full 0.999
_diffrn_measured_fraction_theta_max 0.999
_diffrn_measurement_device_type 'Bruker D8 Quest'
_diffrn_radiation_type MoK\a
_diffrn_radiation_wavelength 0.71073
_diffrn_reflns_av_R_equivalents 0.0800
_diffrn_reflns_av_unetI/netI 0.0470
_diffrn_reflns_Laue_measured_fraction_full 0.999
_diffrn_reflns_Laue_measured_fraction_max 0.999
_diffrn_reflns_limit_h_max 27
_diffrn_reflns_limit_h_min -27
_diffrn_reflns_limit_k_max 27
_diffrn_reflns_limit_k_min -27
_diffrn_reflns_limit_l_max 31
_diffrn_reflns_limit_l_min -31
_diffrn_reflns_number 107875
_diffrn_reflns_point_group_measured_fraction_full 0.999
_diffrn_reflns_point_group_measured_fraction_max 0.999
_diffrn_reflns_theta_full 25.242
_diffrn_reflns_theta_max 25.681
_diffrn_reflns_theta_min 2.277
_exptl_absorpt_coefficient_mu 36.993
_exptl_absorpt_correction_T_max 0.2602
_exptl_absorpt_correction_T_min 0.1526
_exptl_absorpt_correction_type multi-scan
_exptl_crystal_colour black
_exptl_crystal_density_diffrn 5.972
_exptl_crystal_description plate
_exptl_crystal_F_000 20448
_exptl_crystal_size_max 0.045
_exptl_crystal_size_mid 0.035
_exptl_crystal_size_min 0.008
_refine_diff_density_max 9.028
_refine_diff_density_min -9.518
_refine_diff_density_rms 1.540
_refine_ls_extinction_method none
_refine_ls_goodness_of_fit_ref 1.177
_refine_ls_hydrogen_treatment undef
_refine_ls_matrix_type full
_refine_ls_number_parameters 273
_refine_ls_number_reflns 12444
_refine_ls_number_restraints 0
_refine_ls_restrained_S_all 1.177
_refine_ls_R_factor_all 0.1663
_refine_ls_R_factor_gt 0.1306
_refine_ls_shift/su_max 0.001
_refine_ls_shift/su_mean 0.000
_refine_ls_structure_factor_coef Fsqd
_refine_ls_weighting_details 'w=1/[\s^2^(Fo^2^)+(0.0942P)^2^+9345.3770P] where P=(Fo^2^+2Fc^2^)/3'
_refine_ls_weighting_scheme calc
_refine_ls_wR_factor_gt 0.2890
_refine_ls_wR_factor_ref 0.3120
_reflns_Friedel_coverage 0.000
_reflns_number_gt 8183
_reflns_number_total 12444
_reflns_threshold_expression 'I > 2\s(I)'
_cod_data_source_file ja9b04712_si_002.cif
_cod_data_source_block shelx
_cod_database_code 4127423
_shelx_shelxl_version_number 2016/6
_shelx_space_group_comment
;
The symmetry employed for this shelxl refinement is uniquely defined
by the following loop, which should always be used as a source of
symmetry information in preference to the above space-group names.
They are only intended as comments.
;
_shelx_estimated_absorpt_t_min 0.287
_shelx_estimated_absorpt_t_max 0.756

loop_
_space_group_symop_operation_xyz
'x, y, z'
'-x, y, -z+1/2'
'x+1/2, y+1/2, z'
'-x+1/2, y+1/2, -z+1/2'
'-x, -y, -z'
'x, -y, z-1/2'
'-x+1/2, -y+1/2, -z'
'x+1/2, -y+1/2, z-1/2'

loop_
_atom_site_label
_atom_site_type_symbol
_atom_site_fract_x
_atom_site_fract_y
_atom_site_fract_z
_atom_site_U_iso_or_equiv
_atom_site_adp_type
_atom_site_occupancy
_atom_site_site_symmetry_order
_atom_site_calc_flag
_atom_site_refinement_flags_posn
_atom_site_refinement_flags_occupancy
Eu1 Eu 0.00548(8) 0.06454(8) 0.56019(7) 0.0069(4) Uiso 1 1 d . .
Eu2 Eu 0.07211(8) 0.50250(8) 0.05951(7) 0.0073(4) Uiso 1 1 d . .
Eu3 Eu 0.11950(8) 0.05980(8) 0.44058(7) 0.0064(4) Uiso 1 1 d . .
Eu4 Eu 0.13038(8) 0.18920(8) 0.56024(7) 0.0072(4) Uiso 1 1 d . .
Eu5 Eu 0.19764(8) 0.37699(8) 0.05948(7) 0.0065(4) Uiso 1 1 d . .
Eu6 Eu 0.24502(8) 0.18529(8) 0.44048(7) 0.0071(4) Uiso 1 1 d . .
Eu7 Eu 0.25871(9) 0.03132(9) 0.32001(8) 0.0146(5) Uiso 1 1 d . .
Eu8 Eu 0.32198(8) 0.25185(8) 0.06018(7) 0.0070(4) Uiso 1 1 d . .
Eu9 Eu 0.36873(9) 0.40395(9) 0.18420(8) 0.0149(5) Uiso 1 1 d . .
Eu10 Eu 0.38515(9) 0.15838(9) 0.31609(8) 0.0142(5) Uiso 1 1 d . .
Eu11 Eu 0.44671(8) 0.12719(8) 0.06012(7) 0.0071(4) Uiso 1 1 d . .
Eu12 Eu 0.49097(10) 0.28143(10) 0.17837(9) 0.0184(5) Uiso 1 1 d . .
Ga1 Ga 0.04224(19) 0.34251(18) 0.08593(16) 0.0083(8) Uiso 1 1 d . .
Ga2 Ga 0.04280(18) 0.09266(18) 0.08795(15) 0.0062(8) Uiso 1 1 d . .
Ga3 Ga 0.05519(18) 0.21855(18) 0.19476(15) 0.0068(8) Uiso 1 1 d . .
Ga4 Ga 0.05597(17) 0.03002(18) 0.69923(15) 0.0048(8) Uiso 1 1 d . .
Ga5 Ga 0.05655(18) 0.46720(18) 0.19726(15) 0.0056(8) Uiso 1 1 d . .
Ga6 Ga 0.06893(18) 0.09402(18) 0.30165(16) 0.0070(8) Uiso 1 1 d . .
Ga7 Ga 0.06954(17) 0.34372(17) 0.30549(14) 0.0038(8) Uiso 1 1 d . .
Ga8 Ga 0.08297(17) 0.21960(17) 0.41388(15) 0.0052(8) Uiso 1 1 d . .
Ga9 Ga 0.08346(18) 0.47000(18) 0.41229(16) 0.0072(8) Uiso 1 1 d . .
Ga10 Ga 0.16703(18) 0.03020(18) 0.58853(16) 0.0065(8) Uiso 1 1 d . .
Ga11 Ga 0.16716(17) 0.21927(17) 0.08688(15) 0.0045(8) Uiso 1 1 d . .
Ga12 Ga 0.18071(17) 0.34470(17) 0.19691(15) 0.0047(8) Uiso 1 1 d . .
Ga13 Ga 0.18087(17) 0.09443(17) 0.19872(15) 0.0048(8) Uiso 1 1 d . .
Ga14 Ga 0.19321(18) 0.46845(18) 0.30096(16) 0.0078(8) Uiso 1 1 d . .
Ga15 Ga 0.19375(18) 0.21990(18) 0.30266(16) 0.0083(8) Uiso 1 1 d . .
Ga16 Ga 0.20795(18) 0.34367(18) 0.41269(16) 0.0068(8) Uiso 1 1 d . .
Ga17 Ga 0.27751(19) 0.03080(18) 0.47350(16) 0.0088(8) Uiso 1 1 d . .
Ga18 Ga 0.29244(18) 0.09307(18) 0.08846(15) 0.0069(8) Uiso 1 1 d . .
Ga19 Ga 0.30507(18) 0.21857(18) 0.20021(15) 0.0071(8) Uiso 1 1 d . .
Ga20 Ga 0.31681(18) 0.34337(18) 0.30078(16) 0.0069(8) Uiso 1 1 d . .
Ga21 Ga 0.34680(18) 0.40645(17) 0.02641(15) 0.0055(8) Uiso 1 1 d . .
Ga22 Ga 0.43030(18) 0.09292(18) 0.20057(16) 0.0074(8) Uiso 1 1 d . .
Ga23 Ga 0.47187(18) 0.28221(18) 0.02702(16) 0.0070(8) Uiso 1 1 d . .
Ga24 Ga 0.59762(19) 0.15616(18) 0.02638(16) 0.0083(8) Uiso 1 1 d . .
As1 As 0.01369(15) 0.28112(15) 0.36067(13) 0.0008(7) Uiso 1 1 d . .
As2 As 0.01497(17) 0.03029(17) 0.35932(14) 0.0071(8) Uiso 1 1 d . .
As3 As 0.02662(15) 0.40798(16) 0.47157(13) 0.0032(7) Uiso 1 1 d . .
As4 As 0.02945(17) 0.15455(17) 0.47228(15) 0.0092(8) Uiso 1 1 d . .
As5 As 0.09547(16) 0.02878(16) 0.02865(14) 0.0032(7) Uiso 1 1 d . .
As6 As 0.09912(15) 0.28259(15) 0.02806(13) 0.0008(7) Uiso 1 1 d . .
As7 As 0.10942(16) 0.09621(16) 0.64171(13) 0.0035(7) Uiso 1 1 d . .
As8 As 0.11170(16) 0.15541(15) 0.14182(14) 0.0033(7) Uiso 1 1 d . .
As9 As 0.11359(15) 0.40752(15) 0.13930(13) 0.0026(7) Uiso 1 1 d . .
As10 As 0.12322(15) 0.28060(16) 0.24974(13) 0.0019(7) Uiso 1 1 d . .
As11 As 0.13028(17) 0.02841(18) 0.25545(15) 0.0093(8) Uiso 1 1 d . .
As12 As 0.13873(17) 0.40740(17) 0.35884(14) 0.0072(8) Uiso 1 1 d . .
As13 As 0.14132(17) 0.15474(17) 0.36029(15) 0.0079(8) Uiso 1 1 d . .
As14 As 0.15443(16) 0.28041(16) 0.47219(14) 0.0049(7) Uiso 1 1 d . .
As15 As 0.22068(15) 0.09507(15) 0.52806(13) 0.0022(7) Uiso 1 1 d . .
As16 As 0.22418(15) 0.15809(15) 0.02816(13) 0.0004(7) Uiso 1 1 d . .
As17 As 0.23659(17) 0.03151(16) 0.14239(14) 0.0060(7) Uiso 1 1 d . .
As18 As 0.23733(16) 0.28307(16) 0.14087(14) 0.0041(7) Uiso 1 1 d . .
As19 As 0.25239(16) 0.40968(16) 0.24459(14) 0.0038(7) Uiso 1 1 d . .
As20 As 0.25394(17) 0.15323(17) 0.25654(14) 0.0068(8) Uiso 1 1 d . .
As21 As 0.26603(16) 0.27849(16) 0.35915(13) 0.0037(7) Uiso 1 1 d . .
As22 As 0.29252(16) 0.46788(16) 0.08555(13) 0.0035(7) Uiso 1 1 d . .
As23 As 0.33317(16) 0.09413(16) 0.41402(14) 0.0043(7) Uiso 1 1 d . .
As24 As 0.34821(18) 0.03313(18) 0.02809(15) 0.0105(8) Uiso 1 1 d . .
As25 As 0.36393(18) 0.15907(17) 0.14196(16) 0.0109(8) Uiso 1 1 d . .
As26 As 0.37184(17) 0.03383(17) 0.25585(15) 0.0087(8) Uiso 1 1 d . .
As27 As 0.37764(16) 0.28205(17) 0.25000(14) 0.0063(8) Uiso 1 1 d . .
As28 As 0.41680(17) 0.34440(16) 0.08600(15) 0.0075(8) Uiso 1 1 d . .
As29 As 0.48867(16) 0.03373(16) 0.14182(14) 0.0052(7) Uiso 1 1 d . .
As30 As 0.54194(17) 0.21859(17) 0.08596(15) 0.0079(8) Uiso 1 1 d . .
As31 As 0.000000 0.1595(2) 0.250000 0.0039(10) Uiso 1 2 d S P
As32 As 0.000000 0.4056(2) 0.250000 0.0010(9) Uiso 1 2 d S P
As33 As 0.000000 0.6604(3) 0.250000 0.0131(12) Uiso 1 2 d S P
As34 As 0.000000 0.9020(2) 0.250000 0.0043(10) Uiso 1 2 d S P

loop_
_atom_type_symbol
_atom_type_description
_atom_type_scat_dispersion_real
_atom_type_scat_dispersion_imag
_atom_type_scat_source
Ga Ga 0.2307 1.6083 'International Tables Vol C Tables 4.2.6.8 and 6.1.1.4'
As As 0.0499 2.0058 'International Tables Vol C Tables 4.2.6.8 and 6.1.1.4'
Eu Eu -0.1578 3.6682 'International Tables Vol C Tables 4.2.6.8 and 6.1.1.4'

loop_
_geom_angle_atom_site_label_1
_geom_angle_atom_site_label_2
_geom_angle_atom_site_label_3
_geom_angle
_geom_angle_site_symmetry_1
_geom_angle_site_symmetry_3
As28 Eu1 As2 100.56(11) 8_456 5_556
As28 Eu1 As7 100.08(11) 8_456 .
As2 Eu1 As7 82.70(11) 5_556 .
As28 Eu1 As5 177.67(12) 8_456 6_556
As2 Eu1 As5 81.12(11) 5_556 6_556
As7 Eu1 As5 81.70(10) . 6_556
As28 Eu1 As4 83.17(11) 8_456 .
As2 Eu1 As4 175.80(12) 5_556 .
As7 Eu1 As4 98.63(11) . .
As5 Eu1 As4 95.11(11) 6_556 .
As28 Eu1 As5 83.27(11) 8_456 2
As2 Eu1 As5 98.52(11) 5_556 2
As7 Eu1 As5 176.20(12) . 2
As5 Eu1 As5 94.90(10) 6_556 2
As4 Eu1 As5 79.90(11) . 2
As28 Eu1 Ga23 42.78(10) 8_456 8_456
As2 Eu1 Ga23 142.04(11) 5_556 8_456
As7 Eu1 Ga23 93.37(10) . 8_456
As5 Eu1 Ga23 135.88(11) 6_556 8_456
As4 Eu1 Ga23 42.03(10) . 8_456
As5 Eu1 Ga23 87.87(10) 2 8_456
As28 Eu1 Ga21 42.65(10) 8_456 8_456
As2 Eu1 Ga21 93.76(10) 5_556 8_456
As7 Eu1 Ga21 141.46(11) . 8_456
As5 Eu1 Ga21 135.88(11) 6_556 8_456
As4 Eu1 Ga21 87.67(10) . 8_456
As5 Eu1 Ga21 42.21(9) 2 8_456
Ga23 Eu1 Ga21 66.37(9) 8_456 8_456
As28 Eu1 Ga4 94.61(11) 8_456 .
As2 Eu1 Ga4 41.97(10) 5_556 .
As7 Eu1 Ga4 42.39(9) . .
As5 Eu1 Ga4 87.71(10) 6_556 .
As4 Eu1 Ga4 140.17(11) . .
As5 Eu1 Ga4 139.56(11) 2 .
Ga23 Eu1 Ga4 117.46(10) 8_456 .
Ga21 Eu1 Ga4 117.13(10) 8_456 .
As28 Eu1 Ga2 139.64(11) 8_456 6_556
As2 Eu1 Ga2 40.66(10) 5_556 6_556
As7 Eu1 Ga2 87.38(10) . 6_556
As5 Eu1 Ga2 41.65(9) 6_556 6_556
As4 Eu1 Ga2 135.26(11) . 6_556
As5 Eu1 Ga2 91.22(10) 2 6_556
Ga23 Eu1 Ga2 177.27(11) 8_456 6_556
Ga21 Eu1 Ga2 114.46(10) 8_456 6_556
Ga4 Eu1 Ga2 64.72(9) . 6_556
As28 Eu1 Ga10 140.04(11) 8_456 .
As2 Eu1 Ga10 86.69(10) 5_556 .
As7 Eu1 Ga10 41.43(9) . .
As5 Eu1 Ga10 41.38(9) 6_556 .
As4 Eu1 Ga10 91.69(10) . .
As5 Eu1 Ga10 134.90(11) 2 .
Ga23 Eu1 Ga10 114.81(10) 8_456 .
Ga21 Eu1 Ga10 177.11(10) 8_456 .
Ga4 Eu1 Ga10 64.95(9) . .
Ga2 Eu1 Ga10 64.24(9) 6_556 .
As28 Eu1 Eu3 89.70(9) 8_456 5_556
As2 Eu1 Eu3 48.92(8) 5_556 5_556
As7 Eu1 Eu3 131.61(9) . 5_556
As5 Eu1 Eu3 90.21(8) 6_556 5_556
As4 Eu1 Eu3 129.67(9) . 5_556
As5 Eu1 Eu3 49.77(7) 2 5_556
Ga23 Eu1 Eu3 122.89(9) 8_456 5_556
Ga21 Eu1 Eu3 56.53(7) 8_456 5_556
Ga4 Eu1 Eu3 89.95(8) . 5_556
Ga2 Eu1 Eu3 57.99(7) 6_556 5_556
Ga10 Eu1 Eu3 122.23(8) . 5_556
As23 Eu2 As9 100.38(11) 4 .
As23 Eu2 As29 99.64(11) 4 3_455
As9 Eu2 As29 82.88(11) . 3_455
As23 Eu2 As3 83.18(10) 4 6_565
As9 Eu2 As3 175.56(11) . 6_565
As29 Eu2 As3 99.22(11) 3_455 6_565
As23 Eu2 As24 83.30(11) 4 7
As9 Eu2 As24 97.60(11) . 7
As29 Eu2 As24 176.91(12) 3_455 7
As3 Eu2 As24 80.10(11) 6_565 7
As23 Eu2 As3 178.33(11) 4 2
As9 Eu2 As3 80.95(10) . 2
As29 Eu2 As3 81.50(10) 3_455 2
As3 Eu2 As3 95.44(10) 6_565 2
As24 Eu2 As3 95.54(11) 7 2
As23 Eu2 Ga24 42.64(10) 4 3_455
As9 Eu2 Ga24 141.93(11) . 3_455
As29 Eu2 Ga24 93.60(10) 3_455 3_455
As3 Eu2 Ga24 42.13(9) 6_565 3_455
As24 Eu2 Ga24 87.90(11) 7 3_455
As3 Eu2 Ga24 136.23(11) 2 3_455
As23 Eu2 Ga5 94.57(10) 4 .
As9 Eu2 Ga5 42.14(9) . .
As29 Eu2 Ga5 42.27(9) 3_455 .
As3 Eu2 Ga5 140.70(11) 6_565 .
As24 Eu2 Ga5 138.82(11) 7 .
As3 Eu2 Ga5 87.10(10) 2 .
Ga24 Eu2 Ga5 117.79(10) 3_455 .
As23 Eu2 Ga17 43.13(10) 4 4
As9 Eu2 Ga17 92.90(10) . 4
As29 Eu2 Ga17 141.28(11) 3_455 4
As3 Eu2 Ga17 87.90(10) 6_565 4
As24 Eu2 Ga17 41.80(10) 7 4
As3 Eu2 Ga17 136.01(11) 2 4
Ga24 Eu2 Ga17 66.64(10) 3_455 4
Ga5 Eu2 Ga17 116.81(10) . 4
As23 Eu2 Eu11 90.04(9) 4 3_455
As9 Eu2 Eu11 131.65(9) . 3_455
As29 Eu2 Eu11 48.78(8) 3_455 3_455
As3 Eu2 Eu11 50.52(7) 6_565 3_455
As24 Eu2 Eu11 130.62(9) 7 3_455
As3 Eu2 Eu11 89.80(8) 2 3_455
Ga24 Eu2 Eu11 57.17(8) 3_455 3_455
Ga5 Eu2 Eu11 90.38(8) . 3_455
Ga17 Eu2 Eu11 123.80(9) 4 3_455
As23 Eu2 Eu5 90.08(9) 4 .
As9 Eu2 Eu5 48.08(8) . .
As29 Eu2 Eu5 130.96(9) 3_455 .
As3 Eu2 Eu5 129.74(9) 6_565 .
As24 Eu2 Eu5 49.64(8) 7 .
As3 Eu2 Eu5 90.08(8) 2 .
Ga24 Eu2 Eu5 123.06(9) 3_455 .
Ga5 Eu2 Eu5 89.37(8) . .
Ga17 Eu2 Eu5 56.42(8) 4 .
Eu11 Eu2 Eu5 179.73(7) 3_455 .
As23 Eu2 Eu2 131.16(10) 4 5_565
As9 Eu2 Eu2 128.35(10) . 5_565
As29 Eu2 Eu2 90.47(9) 3_455 5_565
As3 Eu2 Eu2 47.98(7) 6_565 5_565
As24 Eu2 Eu2 86.84(9) 7 5_565
As3 Eu2 Eu2 47.46(7) 2 5_565
Ga24 Eu2 Eu2 89.43(9) 3_455 5_565
Ga5 Eu2 Eu2 122.34(9) . 5_565
Ga17 Eu2 Eu2 120.65(9) 4 5_565
Eu11 Eu2 Eu2 61.76(5) 3_455 5_565
Eu5 Eu2 Eu2 118.31(7) . 5_565
As22 Eu3 As2 100.55(11) 4_545 .
As22 Eu3 As13 100.40(11) 4_545 .
As2 Eu3 As13 82.68(11) . .
As22 Eu3 As5 83.38(10) 4_545 6_556
As2 Eu3 As5 99.31(11) . 6_556
As13 Eu3 As5 175.38(12) . 6_556
As22 Eu3 As15 83.23(10) 4_545 .
As2 Eu3 As15 176.06(12) . .
As13 Eu3 As15 97.78(11) . .
As5 Eu3 As15 79.94(10) 6_556 .
As22 Eu3 As4 177.85(12) 4_545 .
As2 Eu3 As4 81.07(11) . .
As13 Eu3 As4 81.18(11) . .
As5 Eu3 As4 94.98(11) 6_556 .
As15 Eu3 As4 95.13(11) . .
As22 Eu3 Ga21 42.41(9) 4_545 4_545
As2 Eu3 Ga21 94.25(11) . 4_545
As13 Eu3 Ga21 141.70(11) . 4_545
As5 Eu3 Ga21 42.57(9) 6_556 4_545
As15 Eu3 Ga21 87.80(10) . 4_545
As4 Eu3 Ga21 136.29(11) . 4_545
As22 Eu3 Ga17 42.92(10) 4_545 .
As2 Eu3 Ga17 141.98(11) . .
As13 Eu3 Ga17 93.01(11) . .
As5 Eu3 Ga17 87.96(10) 6_556 .
As15 Eu3 Ga17 41.95(9) . .
As4 Eu3 Ga17 135.79(11) . .
Ga21 Eu3 Ga17 66.36(10) 4_545 .
As22 Eu3 Ga6 94.45(10) 4_545 .
As2 Eu3 Ga6 41.99(10) . .
As13 Eu3 Ga6 42.48(10) . .
As5 Eu3 Ga6 140.36(11) 6_556 .
As15 Eu3 Ga6 139.31(11) . .
As4 Eu3 Ga6 87.70(10) . .
Ga21 Eu3 Ga6 117.31(10) 4_545 .
Ga17 Eu3 Ga6 116.89(10) . .
As22 Eu3 Ga2 139.10(11) 4_545 2
As2 Eu3 Ga2 40.31(10) . 2
As13 Eu3 Ga2 87.65(10) . 2
As5 Eu3 Ga2 91.20(10) 6_556 2
As15 Eu3 Ga2 135.76(10) . 2
As4 Eu3 Ga2 42.14(10) . 2
Ga21 Eu3 Ga2 114.29(10) 4_545 2
Ga17 Eu3 Ga2 177.69(10) . 2
Ga6 Eu3 Ga2 64.97(9) . 2
As22 Eu3 Eu1 89.83(8) 4_545 5_556
As2 Eu3 Eu1 48.90(8) . 5_556
As13 Eu3 Eu1 131.58(9) . 5_556
As5 Eu3 Eu1 50.58(7) 6_556 5_556
As15 Eu3 Eu1 130.52(9) . 5_556
As4 Eu3 Eu1 90.19(9) . 5_556
Ga21 Eu3 Eu1 57.13(7) 4_545 5_556
Ga17 Eu3 Eu1 123.49(9) . 5_556
Ga6 Eu3 Eu1 89.95(8) . 5_556
Ga2 Eu3 Eu1 57.22(7) 2 5_556
As22 Eu3 Eu6 90.21(9) 4_545 .
As2 Eu3 Eu6 130.76(9) . .
As13 Eu3 Eu6 48.08(8) . .
As5 Eu3 Eu6 129.76(9) 6_556 .
As15 Eu3 Eu6 49.82(7) . .
As4 Eu3 Eu6 89.78(9) . .
Ga21 Eu3 Eu6 123.07(8) 4_545 .
Ga17 Eu3 Eu6 56.71(8) . .
Ga6 Eu3 Eu6 89.71(8) . .
Ga2 Eu3 Eu6 122.59(8) 2 .
Eu1 Eu3 Eu6 179.66(7) 5_556 .
As30 Eu4 As21 99.76(11) 8_456 7_556
As30 Eu4 As7 100.11(11) 8_456 .
As21 Eu4 As7 82.80(10) 7_556 .
As30 Eu4 As4 82.98(11) 8_456 .
As21 Eu4 As4 176.45(12) 7_556 .
As7 Eu4 As4 99.01(11) . .
As30 Eu4 As15 177.36(12) 8_456 .
As21 Eu4 As15 82.04(10) 7_556 .
As7 Eu4 As15 82.00(10) . .
As4 Eu4 As15 95.15(11) . .
As30 Eu4 As14 82.56(11) 8_456 .
As21 Eu4 As14 98.05(11) 7_556 .
As7 Eu4 As14 177.05(12) . .
As4 Eu4 As14 80.00(11) . .
As15 Eu4 As14 95.30(10) . .
As30 Eu4 Ga23 42.93(10) 8_456 8_456
As21 Eu4 Ga23 141.36(11) 7_556 8_456
As7 Eu4 Ga23 93.23(10) . 8_456
As4 Eu4 Ga23 41.84(10) . 8_456
As15 Eu4 Ga23 135.67(11) . 8_456
As14 Eu4 Ga23 87.86(10) . 8_456
As30 Eu4 Ga24 42.81(10) 8_456 8_456
As21 Eu4 Ga24 92.81(10) 7_556 8_456
As7 Eu4 Ga24 141.52(11) . 8_456
As4 Eu4 Ga24 87.67(11) . 8_456
As15 Eu4 Ga24 135.43(11) . 8_456
As14 Eu4 Ga24 41.36(9) . 8_456
Ga23 Eu4 Ga24 66.92(10) 8_456 8_456
As30 Eu4 Ga20 94.82(10) 8_456 7_556
As21 Eu4 Ga20 41.73(9) 7_556 7_556
As7 Eu4 Ga20 42.48(9) . 7_556
As4 Eu4 Ga20 140.65(11) . 7_556
As15 Eu4 Ga20 87.81(10) . 7_556
As14 Eu4 Ga20 138.91(11) . 7_556
Ga23 Eu4 Ga20 117.64(10) 8_456 7_556
Ga24 Eu4 Ga20 116.96(10) 8_456 7_556
As30 Eu4 Ga16 139.60(11) 8_456 7_556
As21 Eu4 Ga16 41.54(9) 7_556 7_556
As7 Eu4 Ga16 87.73(10) . 7_556
As4 Eu4 Ga16 135.24(11) . 7_556
As15 Eu4 Ga16 41.72(9) . 7_556
As14 Eu4 Ga16 91.04(10) . 7_556
Ga23 Eu4 Ga16 177.04(10) 8_456 7_556
Ga24 Eu4 Ga16 113.82(10) 8_456 7_556
Ga20 Eu4 Ga16 64.80(9) 7_556 7_556
As30 Eu4 Eu1 90.14(9) 8_456 .
As21 Eu4 Eu1 131.78(9) 7_556 .
As7 Eu4 Eu1 48.98(8) . .
As4 Eu4 Eu1 50.11(8) . .
As15 Eu4 Eu1 90.08(8) . .
As14 Eu4 Eu1 130.11(9) . .
Ga23 Eu4 Eu1 56.49(8) 8_456 .
Ga24 Eu4 Eu1 123.42(9) 8_456 .
Ga20 Eu4 Eu1 90.75(8) 7_556 .
Ga16 Eu4 Eu1 122.68(8) 7_556 .
As30 Eu4 Eu6 89.69(9) 8_456 7_556
As21 Eu4 Eu6 48.58(8) 7_556 7_556
As7 Eu4 Eu6 131.37(9) . 7_556
As4 Eu4 Eu6 129.54(9) . 7_556
As15 Eu4 Eu6 90.08(8) . 7_556
As14 Eu4 Eu6 49.55(8) . 7_556
Ga23 Eu4 Eu6 123.20(9) 8_456 7_556
Ga24 Eu4 Eu6 56.27(8) 8_456 7_556
Ga20 Eu4 Eu6 89.59(8) 7_556 7_556
Ga16 Eu4 Eu6 57.62(7) 7_556 7_556
Eu1 Eu4 Eu6 179.63(7) . 7_556
As22 Eu5 As9 100.65(11) . .
As22 Eu5 As18 100.41(11) . .
As9 Eu5 As18 82.17(10) . .
As22 Eu5 As16 83.22(10) . 7
As9 Eu5 As16 175.62(11) . 7
As18 Eu5 As16 99.22(10) . 7
As22 Eu5 As24 83.23(11) . 7
As9 Eu5 As24 98.37(11) . 7
As18 Eu5 As24 176.18(12) . 7
As16 Eu5 As24 79.97(11) 7 7
As22 Eu5 As6 177.99(11) . .
As9 Eu5 As6 80.94(10) . .
As18 Eu5 As6 80.98(10) . .
As16 Eu5 As6 95.14(10) 7 .
As24 Eu5 As6 95.35(11) 7 .
As22 Eu5 Ga12 94.36(10) . .
As9 Eu5 Ga12 41.95(9) . .
As18 Eu5 Ga12 42.07(9) . .
As16 Eu5 Ga12 140.32(10) 7 .
As24 Eu5 Ga12 139.29(11) 7 .
As6 Eu5 Ga12 87.65(10) . .
As22 Eu5 Ga21 42.47(9) . .
As9 Eu5 Ga21 141.93(11) . .
As18 Eu5 Ga21 94.24(10) . .
As16 Eu5 Ga21 42.30(9) 7 .
As24 Eu5 Ga21 87.67(11) 7 .
As6 Eu5 Ga21 136.18(10) . .
Ga12 Eu5 Ga21 117.40(10) . .
As22 Eu5 Ga17 42.95(10) . 4
As9 Eu5 Ga17 93.47(10) . 4
As18 Eu5 Ga17 141.86(11) . 4
As16 Eu5 Ga17 87.98(10) 7 4
As24 Eu5 Ga17 41.96(10) 7 4
As6 Eu5 Ga17 135.99(11) . 4
Ga12 Eu5 Ga17 116.73(10) . 4
Ga21 Eu5 Ga17 66.39(10) . 4
As22 Eu5 Ga11 139.66(11) . .
As9 Eu5 Ga11 87.15(10) . .
As18 Eu5 Ga11 41.02(9) . .
As16 Eu5 Ga11 91.19(10) 7 .
As24 Eu5 Ga11 135.16(11) 7 .
As6 Eu5 Ga11 41.35(9) . .
Ga12 Eu5 Ga11 65.46(9) . .
Ga21 Eu5 Ga11 114.61(10) . .
Ga17 Eu5 Ga11 177.12(10) 4 .
As22 Eu5 Ga1 140.37(11) . .
As9 Eu5 Ga1 41.31(9) . .
As18 Eu5 Ga1 86.81(10) . .
As16 Eu5 Ga1 134.45(10) 7 .
As24 Eu5 Ga1 91.11(11) 7 .
As6 Eu5 Ga1 40.91(9) . .
Ga12 Eu5 Ga1 65.33(9) . .
Ga21 Eu5 Ga1 176.71(10) . .
Ga17 Eu5 Ga1 114.45(10) 4 .
Ga11 Eu5 Ga1 64.38(9) . .
As22 Eu5 Eu8 89.94(9) . .
As9 Eu5 Eu8 131.15(9) . .
As18 Eu5 Eu8 48.98(8) . .
As16 Eu5 Eu8 50.37(7) 7 .
As24 Eu5 Eu8 130.34(10) 7 .
As6 Eu5 Eu8 89.90(8) . .
Ga12 Eu5 Eu8 90.15(8) . .
Ga21 Eu5 Eu8 57.19(7) . .
Ga17 Eu5 Eu8 123.58(9) 4 .
Ga11 Eu5 Eu8 57.51(7) . .
Ga1 Eu5 Eu8 121.89(8) . .
As23 Eu6 As13 100.28(11) . .
As23 Eu6 As21 99.68(11) . .
As13 Eu6 As21 82.47(11) . .
As23 Eu6 As14 83.03(11) . 7_556
As13 Eu6 As14 176.19(12) . 7_556
As21 Eu6 As14 98.91(11) . 7_556
As23 Eu6 As15 83.31(10) . .
As13 Eu6 As15 98.37(11) . .
As21 Eu6 As15 176.73(11) . .
As14 Eu6 As15 80.06(10) 7_556 .
As23 Eu6 As14 178.08(11) . .
As13 Eu6 As14 81.30(11) . .
As21 Eu6 As14 81.56(10) . .
As14 Eu6 As14 95.36(10) 7_556 .
As15 Eu6 As14 95.42(10) . .
As23 Eu6 Ga24 42.79(10) . 2_655
As13 Eu6 Ga24 141.83(11) . 2_655
As21 Eu6 Ga24 93.45(10) . 2_655
As14 Eu6 Ga24 41.82(10) 7_556 2_655
As15 Eu6 Ga24 87.84(10) . 2_655
As14 Eu6 Ga24 135.85(11) . 2_655
As23 Eu6 Ga15 94.68(10) . .
As13 Eu6 Ga15 42.27(10) . .
As21 Eu6 Ga15 41.67(9) . .
As14 Eu6 Ga15 139.78(11) 7_556 .
As15 Eu6 Ga15 139.78(11) . .
As14 Eu6 Ga15 87.22(10) . .
Ga24 Eu6 Ga15 117.44(10) 2_655 .
As23 Eu6 Ga17 43.13(10) . .
As13 Eu6 Ga17 93.27(11) . .
As21 Eu6 Ga17 141.38(11) . .
As14 Eu6 Ga17 87.86(10) 7_556 .
As15 Eu6 Ga17 41.83(9) . .
As14 Eu6 Ga17 135.94(11) . .
Ga24 Eu6 Ga17 66.75(10) 2_655 .
Ga15 Eu6 Ga17 117.42(10) . .
As23 Eu6 Ga16 139.48(11) . .
As13 Eu6 Ga16 87.20(10) . .
As21 Eu6 Ga16 41.43(9) . .
As14 Eu6 Ga16 91.50(10) 7_556 .
As15 Eu6 Ga16 135.36(10) . .
As14 Eu6 Ga16 41.40(9) . .
Ga24 Eu6 Ga16 114.38(10) 2_655 .
Ga15 Eu6 Ga16 64.62(9) . .
Ga17 Eu6 Ga16 177.19(11) . .
As23 Eu6 Ga8 140.08(11) . .
As13 Eu6 Ga8 41.41(10) . .
As21 Eu6 Ga8 87.56(10) . .
As14 Eu6 Ga8 134.92(11) 7_556 .
As15 Eu6 Ga8 90.99(10) . .
As14 Eu6 Ga8 41.22(9) . .
Ga24 Eu6 Ga8 176.71(10) 2_655 .
Ga15 Eu6 Ga8 65.22(9) . .
Ga17 Eu6 Ga8 114.15(10) . .
Ga16 Eu6 Ga8 64.57(9) . .
As23 Eu6 Eu4 90.05(9) . 7_556
As13 Eu6 Eu4 131.01(9) . 7_556
As21 Eu6 Eu4 48.55(8) . 7_556
As14 Eu6 Eu4 50.44(8) 7_556 7_556
As15 Eu6 Eu4 130.50(9) . 7_556
As14 Eu6 Eu4 89.70(8) . 7_556
Ga24 Eu6 Eu4 57.07(8) 2_655 7_556
Ga15 Eu6 Eu4 89.55(8) . 7_556
Ga17 Eu6 Eu4 123.82(9) . 7_556
Ga16 Eu6 Eu4 57.38(7) . 7_556
Ga8 Eu6 Eu4 121.95(8) . 7_556
As23 Eu7 As22 80.63(10) . 4_545
As23 Eu7 As11 142.45(12) . .
As22 Eu7 As11 89.42(11) 4_545 .
As23 Eu7 As26 89.22(11) . .
As22 Eu7 As26 142.03(12) 4_545 .
As11 Eu7 As26 118.58(11) . .
As23 Eu7 As20 88.68(11) . .
As22 Eu7 As20 142.17(12) 4_545 .
As11 Eu7 As20 77.28(11) . .
As26 Eu7 As20 73.16(11) . .
As23 Eu7 As19 142.37(12) . 4_545
As22 Eu7 As19 89.02(10) 4_545 4_545
As11 Eu7 As19 72.69(10) . 4_545
As26 Eu7 As19 77.00(11) . 4_545
As20 Eu7 As19 119.28(11) . 4_545
As23 Eu7 Ga14 129.49(11) . 4_545
As22 Eu7 Ga14 129.44(11) 4_545 4_545
As11 Eu7 Ga14 84.22(10) . 4_545
As26 Eu7 Ga14 41.09(10) . 4_545
As20 Eu7 Ga14 84.79(10) . 4_545
As19 Eu7 Ga14 41.32(9) 4_545 4_545
As23 Eu7 Ga13 129.48(11) . .
As22 Eu7 Ga13 129.72(11) 4_545 .
As11 Eu7 Ga13 41.16(10) . .
As26 Eu7 Ga13 84.37(10) . .
As20 Eu7 Ga13 41.61(9) . .
As19 Eu7 Ga13 84.37(10) 4_545 .
Ga14 Eu7 Ga13 66.81(10) 4_545 .
As23 Eu7 Eu10 51.12(8) . .
As22 Eu7 Eu10 131.75(9) 4_545 .
As11 Eu7 Eu10 127.47(10) . .
As26 Eu7 Eu10 50.72(8) . .
As20 Eu7 Eu10 50.23(8) . .
As19 Eu7 Eu10 127.69(9) 4_545 .
Ga14 Eu7 Eu10 88.79(8) 4_545 .
Ga13 Eu7 Eu10 88.70(8) . .
As23 Eu7 Eu9 131.77(9) . 4_545
As22 Eu7 Eu9 51.14(8) 4_545 4_545
As11 Eu7 Eu9 50.69(8) . 4_545
As26 Eu7 Eu9 127.36(10) . 4_545
As20 Eu7 Eu9 127.96(9) . 4_545
As19 Eu7 Eu9 50.37(8) 4_545 4_545
Ga14 Eu7 Eu9 88.76(8) 4_545 4_545
Ga13 Eu7 Eu9 88.92(8) . 4_545
Eu10 Eu7 Eu9 177.11(7) . 4_545
As28 Eu8 As25 99.87(12) . .
As28 Eu8 As18 100.28(11) . .
As25 Eu8 As18 82.68(11) . .
As28 Eu8 As16 177.39(11) . .
As25 Eu8 As16 82.27(11) . .
As18 Eu8 As16 81.44(10) . .
As28 Eu8 As6 83.06(10) . 7
As25 Eu8 As6 99.09(11) . 7
As18 Eu8 As6 175.94(11) . 7
As16 Eu8 As6 95.14(10) . 7
As28 Eu8 As16 82.86(10) . 7
As25 Eu8 As16 176.86(12) . 7
As18 Eu8 As16 98.42(10) . 7
As16 Eu8 As16 94.97(10) . 7
As6 Eu8 As16 79.62(10) 7 7
As28 Eu8 Ga23 42.51(10) . .
As25 Eu8 Ga23 93.45(11) . .
As18 Eu8 Ga23 141.56(11) . .
As16 Eu8 Ga23 136.15(11) . .
As6 Eu8 Ga23 42.22(9) 7 .
As16 Eu8 Ga23 87.52(10) 7 .
As28 Eu8 Ga21 42.56(10) . .
As25 Eu8 Ga21 141.11(11) . .
As18 Eu8 Ga21 93.45(10) . .
As16 Eu8 Ga21 135.63(10) . .
As6 Eu8 Ga21 87.46(10) 7 .
As16 Eu8 Ga21 41.90(9) 7 .
Ga23 Eu8 Ga21 66.13(9) . .
As28 Eu8 Ga19 94.58(10) . .
As25 Eu8 Ga19 42.08(10) . .
As18 Eu8 Ga19 42.15(9) . .
As16 Eu8 Ga19 88.01(10) . .
As6 Eu8 Ga19 140.33(11) 7 .
As16 Eu8 Ga19 139.61(11) 7 .
Ga23 Eu8 Ga19 117.30(10) . .
Ga21 Eu8 Ga19 117.08(10) . .
As28 Eu8 Ga11 139.48(11) . .
As25 Eu8 Ga11 88.13(11) . .
As18 Eu8 Ga11 41.01(9) . .
As16 Eu8 Ga11 41.74(9) . .
As6 Eu8 Ga11 135.16(10) 7 .
As16 Eu8 Ga11 90.79(10) 7 .
Ga23 Eu8 Ga11 177.15(10) . .
Ga21 Eu8 Ga11 113.88(10) . .
Ga19 Eu8 Ga11 65.38(9) . .
As28 Eu8 Ga18 139.76(11) . .
As25 Eu8 Ga18 41.54(10) . .
As18 Eu8 Ga18 87.40(10) . .
As16 Eu8 Ga18 41.99(9) . .
As6 Eu8 Ga18 91.52(10) 7 .
As16 Eu8 Ga18 135.44(10) 7 .
Ga23 Eu8 Ga18 114.56(10) . .
Ga21 Eu8 Ga18 177.31(10) . .
Ga19 Eu8 Ga18 65.14(9) . .
Ga11 Eu8 Ga18 65.29(9) . .
As28 Eu8 Eu5 89.55(9) . .
As25 Eu8 Eu5 131.45(10) . .
As18 Eu8 Eu5 48.78(8) . .
As16 Eu8 Eu5 90.14(8) . .
As6 Eu8 Eu5 129.40(9) 7 .
As16 Eu8 Eu5 49.78(7) 7 .
Ga23 Eu8 Eu5 122.56(8) . .
Ga21 Eu8 Eu5 56.43(7) . .
Ga19 Eu8 Eu5 90.03(8) . .
Ga11 Eu8 Eu5 57.53(7) . .
Ga18 Eu8 Eu5 122.82(8) . .
As28 Eu9 As19 141.00(12) . .
As28 Eu9 As11 140.69(12) . 4
As19 Eu9 As11 72.37(10) . 4
As28 Eu9 As27 92.10(11) . .
As19 Eu9 As27 78.06(10) . .
As11 Eu9 As27 120.57(11) 4 .
As28 Eu9 As22 77.19(10) . .
As19 Eu9 As22 87.49(10) . .
As11 Eu9 As22 87.21(11) 4 .
As27 Eu9 As22 141.75(11) . .
As28 Eu9 As34 91.41(10) . 3_545
As19 Eu9 As34 120.69(9) . 3_545
As11 Eu9 As34 78.95(12) 4 3_545
As27 Eu9 As34 73.77(11) . 3_545
As22 Eu9 As34 141.91(11) . 3_545
As28 Eu9 Ga4 131.52(11) . 7_556
As19 Eu9 Ga4 85.88(10) . 7_556
As11 Eu9 Ga4 42.22(10) 4 7_556
As27 Eu9 Ga4 86.12(10) . 7_556
As22 Eu9 Ga4 128.35(11) . 7_556
As34 Eu9 Ga4 41.75(9) 3_545 7_556
As28 Eu9 Ga20 131.94(11) . .
As19 Eu9 Ga20 41.76(9) . .
As11 Eu9 Ga20 85.82(10) 4 .
As27 Eu9 Ga20 41.38(9) . .
As22 Eu9 Ga20 128.21(11) . .
As34 Eu9 Ga20 86.29(9) 3_545 .
Ga4 Eu9 Ga20 69.25(10) 7_556 .
As28 Eu9 Eu12 50.10(8) . .
As19 Eu9 Eu12 131.90(9) . .
As11 Eu9 Eu12 132.10(10) 4 .
As27 Eu9 Eu12 53.94(8) . .
As22 Eu9 Eu12 127.28(9) . .
As34 Eu9 Eu12 53.26(9) 3_545 .
Ga4 Eu9 Eu12 93.07(8) 7_556 .
Ga20 Eu9 Eu12 93.32(9) . .
As28 Eu9 Eu7 126.27(9) . 4
As19 Eu9 Eu7 50.53(8) . 4
As11 Eu9 Eu7 50.01(8) 4 4
As27 Eu9 Eu7 128.59(9) . 4
As22 Eu9 Eu7 49.08(7) . 4
As34 Eu9 Eu7 128.96(10) 3_545 4
Ga4 Eu9 Eu7 89.81(8) 7_556 4
Ga20 Eu9 Eu7 89.79(8) . 4
Eu12 Eu9 Eu7 176.36(7) . 4
As30 Eu10 As20 140.64(12) 2_655 .
As30 Eu10 As26 140.63(12) 2_655 .
As20 Eu10 As26 73.02(10) . .
As30 Eu10 As23 77.84(10) 2_655 .
As20 Eu10 As23 87.03(11) . .
As26 Eu10 As23 87.01(11) . .
As30 Eu10 As33 91.30(10) 2_655 3_545
As20 Eu10 As33 120.91(9) . 3_545
As26 Eu10 As33 78.68(12) . 3_545
As23 Eu10 As33 142.07(12) . 3_545
As30 Eu10 As27 91.57(11) 2_655 .
As20 Eu10 As27 78.14(10) . .
As26 Eu10 As27 120.89(11) . .
As23 Eu10 As27 141.67(11) . .
As33 Eu10 As27 73.81(12) 3_545 .
As30 Eu10 Ga22 131.60(12) 2_655 .
As20 Eu10 Ga22 86.06(10) . .
As26 Eu10 Ga22 41.96(10) . .
As23 Eu10 Ga22 128.03(11) . .
As33 Eu10 Ga22 41.89(10) 3_545 .
As27 Eu10 Ga22 86.36(10) . .
As30 Eu10 Ga19 131.65(11) 2_655 .
As20 Eu10 Ga19 42.01(10) . .
As26 Eu10 Ga19 86.00(11) . .
As23 Eu10 Ga19 128.13(11) . .
As33 Eu10 Ga19 86.03(9) 3_545 .
As27 Eu10 Ga19 41.52(9) . .
Ga22 Eu10 Ga19 69.01(10) . .
As30 Eu10 Eu12 49.91(8) 2_655 2_655
As20 Eu10 Eu12 131.70(10) . 2_655
As26 Eu10 Eu12 131.83(10) . 2_655
As23 Eu10 Eu12 127.74(9) . 2_655
As33 Eu10 Eu12 53.27(10) 3_545 2_655
As27 Eu10 Eu12 53.67(8) . 2_655
Ga22 Eu10 Eu12 93.19(9) . 2_655
Ga19 Eu10 Eu12 93.08(9) . 2_655
As30 Eu10 Eu7 126.67(9) 2_655 .
As20 Eu10 Eu7 50.46(8) . .
As26 Eu10 Eu7 50.25(8) . .
As23 Eu10 Eu7 48.84(7) . .
As33 Eu10 Eu7 128.93(11) 3_545 .
As27 Eu10 Eu7 128.60(9) . .
Ga22 Eu10 Eu7 89.60(8) . .
Ga19 Eu10 Eu7 89.78(9) . .
Eu12 Eu10 Eu7 176.58(7) 2_655 .
As30 Eu11 As25 99.74(12) . .
As30 Eu11 As29 99.68(11) . .
As25 Eu11 As29 82.43(11) . .
As30 Eu11 As6 83.05(10) . 7
As25 Eu11 As6 98.86(11) . 7
As29 Eu11 As6 176.77(11) . 7
As30 Eu11 As24 177.54(12) . .
As25 Eu11 As24 82.14(11) . .
As29 Eu11 As24 82.11(11) . .
As6 Eu11 As24 95.10(11) 7 .
As30 Eu11 As3 82.80(11) . 8
As25 Eu11 As3 177.05(12) . 8
As29 Eu11 As3 98.67(11) . 8
As6 Eu11 As3 79.89(10) 7 8
As24 Eu11 As3 95.28(11) . 8
As30 Eu11 Ga23 42.76(10) . .
As25 Eu11 Ga23 93.02(11) . .
As29 Eu11 Ga23 141.03(11) . .
As6 Eu11 Ga23 42.03(9) 7 .
As24 Eu11 Ga23 135.81(11) . .
As3 Eu11 Ga23 87.83(10) 8 .
As30 Eu11 Ga24 42.71(10) . .
As25 Eu11 Ga24 141.10(11) . .
As29 Eu11 Ga24 93.17(10) . .
As6 Eu11 Ga24 87.67(10) 7 .
As24 Eu11 Ga24 135.76(11) . .
As3 Eu11 Ga24 41.71(9) 8 .
Ga23 Eu11 Ga24 66.64(10) . .
As30 Eu11 Ga9 139.67(11) . 4_545
As25 Eu11 Ga9 87.60(11) . 4_545
As29 Eu11 Ga9 41.64(9) . 4_545
As6 Eu11 Ga9 135.29(10) 7 4_545
As24 Eu11 Ga9 41.70(10) . 4_545
As3 Eu11 Ga9 91.42(10) 8 4_545
Ga23 Eu11 Ga9 177.32(10) . 4_545
Ga24 Eu11 Ga9 114.30(10) . 4_545
As30 Eu11 Ga22 94.61(10) . .
As25 Eu11 Ga22 41.93(10) . .
As29 Eu11 Ga22 41.88(10) . .
As6 Eu11 Ga22 139.97(11) 7 .
As24 Eu11 Ga22 87.86(10) . .
As3 Eu11 Ga22 139.69(11) 8 .
Ga23 Eu11 Ga22 117.08(10) . .
Ga24 Eu11 Ga22 117.20(10) . .
Ga9 Eu11 Ga22 64.97(9) 4_545 .
As30 Eu11 Ga18 139.93(11) . .
As25 Eu11 Ga18 41.72(10) . .
As29 Eu11 Ga18 87.26(10) . .
As6 Eu11 Ga18 91.74(10) 7 .
As24 Eu11 Ga18 41.55(10) . .
As3 Eu11 Ga18 135.47(10) 8 .
Ga23 Eu11 Ga18 114.56(10) . .
Ga24 Eu11 Ga18 177.18(10) . .
Ga9 Eu11 Ga18 64.39(9) 4_545 .
Ga22 Eu11 Ga18 64.80(9) . .
As30 Eu11 Eu8 90.18(9) . .
As25 Eu11 Eu8 48.79(8) . .
As29 Eu11 Eu8 131.22(9) . .
As6 Eu11 Eu8 50.13(7) 7 .
As24 Eu11 Eu8 89.88(9) . .
As3 Eu11 Eu8 130.03(9) 8 .
Ga23 Eu11 Eu8 56.73(7) . .
Ga24 Eu11 Eu8 123.37(8) . .
Ga9 Eu11 Eu8 122.26(9) 4_545 .
Ga22 Eu11 Eu8 90.05(8) . .
Ga18 Eu11 Eu8 57.87(7) . .
As30 Eu12 As28 81.50(11) . .
As30 Eu12 As34 143.49(11) . 3_545
As28 Eu12 As34 91.82(10) . 3_545
As30 Eu12 As33 91.76(10) . 3_545
As28 Eu12 As33 143.49(11) . 3_545
As34 Eu12 As33 113.11(10) 3_545 3_545
As30 Eu12 As27 143.27(12) . .
As28 Eu12 As27 91.51(11) . .
As34 Eu12 As27 72.25(8) 3_545 .
As33 Eu12 As27 72.73(9) 3_545 .
As30 Eu12 As27 91.76(11) . 2_655
As28 Eu12 As27 142.88(12) . 2_655
As34 Eu12 As27 72.21(8) 3_545 2_655
As33 Eu12 As27 72.69(8) 3_545 2_655
As27 Eu12 As27 113.75(10) . 2_655
As30 Eu12 Eu12 139.24(11) . 2_655
As28 Eu12 Eu12 139.26(11) . 2_655
As34 Eu12 Eu12 56.50(6) 3_545 2_655
As33 Eu12 Eu12 56.61(7) 3_545 2_655
As27 Eu12 Eu12 56.92(8) . 2_655
As27 Eu12 Eu12 56.83(8) 2_655 2_655
As30 Eu12 Eu9 132.86(10) . .
As28 Eu12 Eu9 51.36(8) . .
As34 Eu12 Eu9 52.52(5) 3_545 .
As33 Eu12 Eu9 124.67(8) 3_545 .
As27 Eu12 Eu9 51.97(8) . .
As27 Eu12 Eu9 124.71(10) 2_655 .
Eu12 Eu12 Eu9 87.90(7) 2_655 .
As30 Eu12 Eu10 51.31(8) . 2_655
As28 Eu12 Eu10 132.82(10) . 2_655
As34 Eu12 Eu10 124.69(7) 3_545 2_655
As33 Eu12 Eu10 52.43(5) 3_545 2_655
As27 Eu12 Eu10 125.14(10) . 2_655
As27 Eu12 Eu10 52.52(8) 2_655 2_655
Eu12 Eu12 Eu10 87.93(7) 2_655 2_655
Eu9 Eu12 Eu10 175.83(7) . 2_655
As1 Ga1 As6 111.2(2) 2 .
As1 Ga1 As9 112.9(2) 2 .
As6 Ga1 As9 107.54(19) . .
As1 Ga1 As3 109.9(2) 2 2
As6 Ga1 As3 108.14(19) . 2
As9 Ga1 As3 107.07(19) . 2
As1 Ga1 Eu5 142.11(18) 2 .
As6 Ga1 Eu5 56.17(11) . .
As9 Ga1 Eu5 53.41(12) . .
As3 Ga1 Eu5 108.02(16) 2 .
As8 Ga2 As2 112.53(19) . 2
As8 Ga2 As5 111.21(19) . .
As2 Ga2 As5 108.6(2) 2 .
As8 Ga2 As4 110.40(19) . 2
As2 Ga2 As4 107.68(19) 2 2
As5 Ga2 As4 106.10(19) . 2
As8 Ga2 Eu1 142.24(17) . 6
As2 Ga2 Eu1 54.60(12) 2 6
As5 Ga2 Eu1 56.00(12) . 6
As4 Ga2 Eu1 107.35(15) 2 6
As8 Ga2 Eu3 141.67(17) . 2
As2 Ga2 Eu3 54.04(12) 2 2
As5 Ga2 Eu3 107.10(15) . 2
As4 Ga2 Eu3 55.88(12) 2 2
Eu1 Ga2 Eu3 64.79(8) 6 2
As31 Ga3 As10 109.18(18) . .
As31 Ga3 As8 109.8(2) . .
As10 Ga3 As8 108.81(19) . .
As31 Ga3 As1 108.79(18) . 2
As10 Ga3 As1 108.8(2) . 2
As8 Ga3 As1 111.49(19) . 2
As34 Ga4 As11 113.07(18) 5_566 6_556
As34 Ga4 As2 108.90(18) 5_566 5_556
As11 Ga4 As2 114.0(2) 6_556 5_556
As34 Ga4 As7 104.09(19) 5_566 .
As11 Ga4 As7 108.46(19) 6_556 .
As2 Ga4 As7 107.71(18) 5_556 .
As34 Ga4 Eu9 61.86(9) 5_566 7_556
As11 Ga4 Eu9 60.89(13) 6_556 7_556
As2 Ga4 Eu9 161.10(18) 5_556 7_556
As7 Ga4 Eu9 90.90(14) . 7_556
As34 Ga4 Eu1 104.38(13) 5_566 .
As11 Ga4 Eu1 142.17(17) 6_556 .
As2 Ga4 Eu1 55.12(12) 5_556 .
As7 Ga4 Eu1 55.19(11) . .
Eu9 Ga4 Eu1 140.87(13) 7_556 .
As32 Ga5 As26 117.14(19) . 4
As32 Ga5 As9 111.2(2) . .
As26 Ga5 As9 105.54(19) 4 .
As32 Ga5 As29 109.56(18) . 3_455
As26 Ga5 As29 103.8(2) 4 3_455
As9 Ga5 As29 109.10(19) . 3_455
As32 Ga5 Eu2 141.07(16) . .
As26 Ga5 Eu2 101.77(16) 4 .
As9 Ga5 Eu2 55.55(11) . .
As29 Ga5 Eu2 56.00(12) 3_455 .
As11 Ga6 As31 118.75(19) . .
As11 Ga6 As2 106.0(2) . .
As31 Ga6 As2 110.23(18) . .
As11 Ga6 As13 104.6(2) . .
As31 Ga6 As13 109.0(2) . .
As2 Ga6 As13 107.61(19) . .
As11 Ga6 Eu3 101.63(16) . .
As31 Ga6 Eu3 139.59(16) . .
As2 Ga6 Eu3 55.20(12) . .
As13 Ga6 Eu3 55.23(12) . .
As12 Ga7 As10 109.94(19) . .
As12 Ga7 As32 108.42(19) . .
As10 Ga7 As32 109.54(17) . .
As12 Ga7 As1 111.57(18) . .
As10 Ga7 As1 108.49(19) . .
As32 Ga7 As1 108.86(17) . .
As1 Ga8 As13 112.93(19) . .
As1 Ga8 As14 110.81(19) . .
As13 Ga8 As14 107.69(19) . .
As1 Ga8 As4 110.30(19) . .
As13 Ga8 As4 107.44(19) . .
As14 Ga8 As4 107.46(19) . .
As1 Ga8 Eu6 142.15(17) . .
As13 Ga8 Eu6 53.42(12) . .
As14 Ga8 Eu6 56.40(12) . .
As4 Ga8 Eu6 107.55(15) . .
As12 Ga9 As29 112.5(2) . 4
As12 Ga9 As24 110.7(2) . 4
As29 Ga9 As24 109.2(2) 4 4
As12 Ga9 As3 109.9(2) . .
As29 Ga9 As3 107.92(19) 4 .
As24 Ga9 As3 106.33(19) 4 .
As12 Ga9 Eu11 142.24(18) . 4
As29 Ga9 Eu11 54.64(12) 4 4
As24 Ga9 Eu11 56.56(12) 4 4
As3 Ga9 Eu11 107.81(15) . 4
As17 Ga10 As7 112.96(19) 6_556 .
As17 Ga10 As5 112.1(2) 6_556 6_556
As7 Ga10 As5 108.10(19) . 6_556
As17 Ga10 As15 110.7(2) 6_556 .
As7 Ga10 As15 107.30(19) . .
As5 Ga10 As15 105.37(18) 6_556 .
As17 Ga10 Eu1 142.57(18) 6_556 .
As7 Ga10 Eu1 54.24(11) . .
As5 Ga10 Eu1 55.63(12) 6_556 .
As15 Ga10 Eu1 106.76(15) . .
As8 Ga11 As18 111.77(19) . .
As8 Ga11 As6 111.16(19) . .
As18 Ga11 As6 108.45(18) . .
As8 Ga11 As16 110.13(19) . .
As18 Ga11 As16 108.36(18) . .
As6 Ga11 As16 106.80(18) . .
As8 Ga11 Eu8 140.74(17) . .
As18 Ga11 Eu8 54.50(11) . .
As6 Ga11 Eu8 108.09(15) . .
As16 Ga11 Eu8 55.99(11) . .
As8 Ga11 Eu5 142.28(17) . .
As18 Ga11 Eu5 54.27(11) . .
As6 Ga11 Eu5 56.46(11) . .
As16 Ga11 Eu5 107.59(15) . .
Eu8 Ga11 Eu5 64.96(8) . .
As19 Ga12 As9 106.47(19) . .
As19 Ga12 As10 117.11(19) . .
As9 Ga12 As10 109.88(19) . .
As19 Ga12 As18 105.79(19) . .
As9 Ga12 As18 108.30(19) . .
As10 Ga12 As18 108.94(19) . .
As19 Ga12 Eu5 102.85(15) . .
As9 Ga12 Eu5 55.41(11) . .
As10 Ga12 Eu5 140.04(17) . .
As18 Ga12 Eu5 55.86(11) . .
As8 Ga13 As11 112.5(2) . .
As8 Ga13 As17 108.68(19) . .
As11 Ga13 As17 107.0(2) . .
As8 Ga13 As20 112.93(19) . .
As11 Ga13 As20 107.77(19) . .
As17 Ga13 As20 107.70(19) . .
As8 Ga13 Eu7 159.42(17) . .
As11 Ga13 Eu7 58.65(12) . .
As17 Ga13 Eu7 91.89(14) . .
As20 Ga13 Eu7 58.94(12) . .
As26 Ga14 As12 112.7(2) 4 .
As26 Ga14 As19 108.43(19) 4 .
As12 Ga14 As19 112.8(2) . .
As26 Ga14 As17 107.4(2) 4 4
As12 Ga14 As17 108.11(19) . 4
As19 Ga14 As17 107.1(2) . 4
As26 Ga14 Eu7 58.98(13) 4 4
As12 Ga14 Eu7 160.08(18) . 4
As19 Ga14 Eu7 59.30(12) . 4
As17 Ga14 Eu7 91.81(15) 4 4
As10 Ga15 As20 117.5(2) . .
As10 Ga15 As21 112.2(2) . .
As20 Ga15 As21 104.3(2) . .
As10 Ga15 As13 109.9(2) . .
As20 Ga15 As13 104.3(2) . .
As21 Ga15 As13 108.11(19) . .
As10 Ga15 Eu6 141.32(18) . .
As20 Ga15 Eu6 101.18(16) . .
As21 Ga15 Eu6 55.45(12) . .
As13 Ga15 Eu6 55.00(12) . .
As12 Ga16 As21 113.09(19) . .
As12 Ga16 As14 110.8(2) . .
As21 Ga16 As14 108.26(19) . .
As12 Ga16 As15 109.95(19) . 7_556
As21 Ga16 As15 108.26(19) . 7_556
As14 Ga16 As15 106.22(18) . 7_556
As12 Ga16 Eu4 141.26(17) . 7_556
As21 Ga16 Eu4 53.99(11) . 7_556
As14 Ga16 Eu4 107.91(15) . 7_556
As15 Ga16 Eu4 56.22(11) 7_556 7_556
As12 Ga16 Eu6 142.43(17) . .
As21 Ga16 Eu6 53.85(11) . .
As14 Ga16 Eu6 56.45(12) . .
As15 Ga16 Eu6 107.62(15) 7_556 .
Eu4 Ga16 Eu6 65.00(8) 7_556 .
As24 Ga17 As15 112.1(2) 6_556 .
As24 Ga17 As22 109.3(2) 6_556 4_545
As15 Ga17 As22 109.70(19) . 4_545
As24 Ga17 As23 109.5(2) 6_556 .
As15 Ga17 As23 109.12(19) . .
As22 Ga17 As23 106.90(19) 4_545 .
As24 Ga17 Eu5 57.35(13) 6_556 4_545
As15 Ga17 Eu5 142.84(18) . 4_545
As22 Ga17 Eu5 54.63(12) 4_545 4_545
As23 Ga17 Eu5 107.83(16) . 4_545
As24 Ga17 Eu3 142.57(19) 6_556 .
As15 Ga17 Eu3 57.47(12) . .
As22 Ga17 Eu3 54.87(12) 4_545 .
As23 Ga17 Eu3 107.68(16) . .
Eu5 Ga17 Eu3 107.02(11) 4_545 .
As24 Ga17 Eu2 57.52(13) 6_556 4_545
As15 Ga17 Eu2 142.18(17) . 4_545
As22 Ga17 Eu2 107.88(16) 4_545 4_545
As23 Ga17 Eu2 54.64(12) . 4_545
Eu5 Ga17 Eu2 66.89(8) 4_545 4_545
Eu3 Ga17 Eu2 153.63(13) . 4_545
As24 Ga17 Eu6 142.42(18) 6_556 .
As15 Ga17 Eu6 57.30(12) . .
As22 Ga17 Eu6 108.05(16) 4_545 .
As23 Ga17 Eu6 54.46(12) . .
Eu5 Ga17 Eu6 153.60(13) 4_545 .
Eu3 Ga17 Eu6 66.86(8) . .
Eu2 Ga17 Eu6 106.53(11) 4_545 .
As17 Ga18 As25 112.8(2) . .
As17 Ga18 As24 111.6(2) . .
As25 Ga18 As24 108.6(2) . .
As17 Ga18 As16 110.95(19) . .
As25 Ga18 As16 107.30(19) . .
As24 Ga18 As16 105.21(19) . .
As17 Ga18 Eu11 142.44(17) . .
As25 Ga18 Eu11 54.18(12) . .
As24 Ga18 Eu11 56.24(12) . .
As16 Ga18 Eu11 106.60(15) . .
As17 Ga18 Eu8 141.41(18) . .
As25 Ga18 Eu8 53.78(12) . .
As24 Ga18 Eu8 106.96(16) . .
As16 Ga18 Eu8 55.49(11) . .
Eu11 Ga18 Eu8 64.67(8) . .
As27 Ga19 As20 113.0(2) . .
As27 Ga19 As25 104.7(2) . .
As20 Ga19 As25 109.9(2) . .
As27 Ga19 As18 107.6(2) . .
As20 Ga19 As18 114.1(2) . .
As25 Ga19 As18 106.91(19) . .
As27 Ga19 Eu10 62.79(13) . .
As20 Ga19 Eu10 60.85(13) . .
As25 Ga19 Eu10 91.54(15) . .
As18 Ga19 Eu10 161.17(18) . .
As27 Ga19 Eu8 104.10(16) . .
As20 Ga19 Eu8 142.65(18) . .
As25 Ga19 Eu8 54.56(12) . .
As18 Ga19 Eu8 54.75(11) . .
Eu10 Ga19 Eu8 141.02(13) . .
As27 Ga20 As19 112.29(19) . .
As27 Ga20 As21 108.0(2) . .
As19 Ga20 As21 115.5(2) . .
As27 Ga20 As7 104.00(19) . 7_556
As19 Ga20 As7 108.75(19) . 7_556
As21 Ga20 As7 107.54(19) . 7_556
As27 Ga20 Eu9 61.41(13) . .
As19 Ga20 Eu9 60.67(12) . .
As21 Ga20 Eu9 161.04(18) . .
As7 Ga20 Eu9 90.79(14) 7_556 .
As27 Ga20 Eu4 104.62(16) . 7_556
As19 Ga20 Eu4 142.64(17) . 7_556
As21 Ga20 Eu4 54.92(11) . 7_556
As7 Ga20 Eu4 54.82(11) 7_556 7_556
Eu9 Ga20 Eu4 140.37(13) . 7_556
As22 Ga21 As16 109.65(19) . 7
As22 Ga21 As5 109.66(19) . 7
As16 Ga21 As5 112.40(18) 7 7
As22 Ga21 As28 105.86(18) . .
As16 Ga21 As28 109.58(19) 7 .
As5 Ga21 As28 109.49(19) 7 .
As22 Ga21 Eu5 54.89(12) . .
As16 Ga21 Eu5 57.26(11) 7 .
As5 Ga21 Eu5 142.79(17) 7 .
As28 Ga21 Eu5 107.46(15) . .
As22 Ga21 Eu3 55.10(11) . 4
As16 Ga21 Eu3 143.03(17) 7 4
As5 Ga21 Eu3 57.15(12) 7 4
As28 Ga21 Eu3 107.16(15) . 4
Eu5 Ga21 Eu3 107.40(11) . 4
As22 Ga21 Eu1 107.34(15) . 8
As16 Ga21 Eu1 142.71(17) 7 8
As5 Ga21 Eu1 57.57(11) 7 8
As28 Ga21 Eu1 54.48(12) . 8
Eu5 Ga21 Eu1 153.24(12) . 8
Eu3 Ga21 Eu1 66.35(8) 4 8
As22 Ga21 Eu8 107.22(15) . .
As16 Ga21 Eu8 57.34(11) 7 .
As5 Ga21 Eu8 142.85(17) 7 .
As28 Ga21 Eu8 54.84(12) . .
Eu5 Ga21 Eu8 66.38(8) . .
Eu3 Ga21 Eu8 153.29(12) 4 .
Eu1 Ga21 Eu8 106.80(11) 8 .
As26 Ga22 As33 114.16(19) . 3_545
As26 Ga22 As29 114.1(2) . .
As33 Ga22 As29 106.79(18) 3_545 .
As26 Ga22 As25 110.1(2) . .
As33 Ga22 As25 104.1(2) 3_545 .
As29 Ga22 As25 106.88(19) . .
As26 Ga22 Eu10 61.74(13) . .
As33 Ga22 Eu10 62.70(10) 3_545 .
As29 Ga22 Eu10 160.63(18) . .
As25 Ga22 Eu10 91.87(15) . .
As26 Ga22 Eu11 142.05(17) . .
As33 Ga22 Eu11 103.61(14) 3_545 .
As29 Ga22 Eu11 54.56(12) . .
As25 Ga22 Eu11 54.45(12) . .
Eu10 Ga22 Eu11 141.15(13) . .
As4 Ga23 As6 111.98(19) 8 7
As4 Ga23 As28 110.0(2) 8 .
As6 Ga23 As28 109.66(19) 7 .
As4 Ga23 As30 109.3(2) 8 .
As6 Ga23 As30 108.80(19) 7 .
As28 Ga23 As30 106.96(19) . .
As4 Ga23 Eu1 57.71(12) 8 8
As6 Ga23 Eu1 143.07(17) 7 8
As28 Ga23 Eu1 54.96(12) . 8
As30 Ga23 Eu1 107.94(15) . 8
As4 Ga23 Eu8 143.33(17) 8 .
As6 Ga23 Eu8 57.31(11) 7 .
As28 Ga23 Eu8 55.06(12) . .
As30 Ga23 Eu8 107.23(16) . .
Eu1 Ga23 Eu8 107.61(11) 8 .
As4 Ga23 Eu4 57.31(12) 8 8
As6 Ga23 Eu4 142.28(17) 7 8
As28 Ga23 Eu4 107.81(16) . 8
As30 Ga23 Eu4 54.87(12) . 8
Eu1 Ga23 Eu4 66.54(8) 8 8
Eu8 Ga23 Eu4 153.48(13) . 8
As4 Ga23 Eu11 142.16(18) 8 .
As6 Ga23 Eu11 57.14(11) 7 .
As28 Ga23 Eu11 107.62(16) . .
As30 Ga23 Eu11 54.43(12) . .
Eu1 Ga23 Eu11 153.52(13) 8 .
Eu8 Ga23 Eu11 66.11(8) . .
Eu4 Ga23 Eu11 106.88(11) 8 .
As14 Ga24 As3 112.12(19) 8 8
As14 Ga24 As23 109.8(2) 8 2_655
As3 Ga24 As23 109.64(19) 8 2_655
As14 Ga24 As30 109.8(2) 8 .
As3 Ga24 As30 109.3(2) 8 .
As23 Ga24 As30 106.02(19) 2_655 .
As14 Ga24 Eu6 57.35(12) 8 2_655
As3 Ga24 Eu6 142.75(17) 8 2_655
As23 Ga24 Eu6 54.97(12) 2_655 2_655
As30 Ga24 Eu6 107.69(16) . 2_655
As14 Ga24 Eu2 142.80(18) 8 3_545
As3 Ga24 Eu2 57.29(12) 8 3_545
As23 Ga24 Eu2 54.92(12) 2_655 3_545
As30 Ga24 Eu2 107.21(16) . 3_545
Eu6 Ga24 Eu2 107.28(11) 2_655 3_545
As14 Ga24 Eu4 57.73(12) 8 8
As3 Ga24 Eu4 142.62(17) 8 8
As23 Ga24 Eu4 107.44(15) 2_655 8
As30 Ga24 Eu4 54.70(12) . 8
Eu6 Ga24 Eu4 66.65(8) 2_655 8
Eu2 Ga24 Eu4 153.23(13) 3_545 8
As14 Ga24 Eu11 142.72(18) 8 .
As3 Ga24 Eu11 57.58(12) 8 .
As23 Ga24 Eu11 107.25(15) 2_655 .
As30 Ga24 Eu11 54.37(12) . .
Eu6 Ga24 Eu11 153.27(13) 2_655 .
Eu2 Ga24 Eu11 66.41(8) 3_545 .
Eu4 Ga24 Eu11 106.59(11) 8 .
Ga8 As1 Ga1 111.80(18) . 2
Ga8 As1 Ga3 108.91(19) . 2
Ga1 As1 Ga3 108.63(19) 2 2
Ga8 As1 Ga7 108.20(18) . .
Ga1 As1 Ga7 109.10(19) 2 .
Ga3 As1 Ga7 110.20(18) 2 .
Ga2 As2 Ga6 108.6(2) 2 .
Ga2 As2 Ga4 107.41(19) 2 5_556
Ga6 As2 Ga4 107.26(19) . 5_556
Ga2 As2 Eu1 84.74(15) 2 5_556
Ga6 As2 Eu1 159.04(18) . 5_556
Ga4 As2 Eu1 82.91(14) 5_556 5_556
Ga2 As2 Eu3 85.65(15) 2 .
Ga6 As2 Eu3 82.81(14) . .
Ga4 As2 Eu3 159.14(19) 5_556 .
Eu1 As2 Eu3 82.18(10) 5_556 .
Ga24 As3 Ga1 107.69(19) 8_456 2
Ga24 As3 Ga9 108.70(19) 8_456 .
Ga1 As3 Ga9 107.99(18) 2 .
Ga24 As3 Eu2 80.58(14) 8_456 6_566
Ga1 As3 Eu2 160.40(18) 2 6_566
Ga9 As3 Eu2 85.12(14) . 6_566
Ga24 As3 Eu2 160.54(17) 8_456 2
Ga1 As3 Eu2 82.94(14) 2 2
Ga9 As3 Eu2 82.29(14) . 2
Eu2 As3 Eu2 84.56(10) 6_566 2
Ga24 As3 Eu11 80.70(14) 8_456 8_456
Ga1 As3 Eu11 84.05(14) 2 8_456
Ga9 As3 Eu11 160.69(17) . 8_456
Eu2 As3 Eu11 79.75(9) 6_566 8_456
Eu2 As3 Eu11 84.37(10) 2 8_456
Ga23 As4 Ga8 108.3(2) 8_456 .
Ga23 As4 Ga2 108.37(19) 8_456 2
Ga8 As4 Ga2 106.93(19) . 2
Ga23 As4 Eu4 80.85(14) 8_456 .
Ga8 As4 Eu4 84.91(14) . .
Ga2 As4 Eu4 160.97(18) 2 .
Ga23 As4 Eu1 80.27(14) 8_456 .
Ga8 As4 Eu1 161.13(19) . .
Ga2 As4 Eu1 85.31(14) 2 .
Eu4 As4 Eu1 79.82(10) . .
Ga23 As4 Eu3 160.76(18) 8_456 .
Ga8 As4 Eu3 83.02(14) . .
Ga2 As4 Eu3 81.98(14) 2 .
Eu4 As4 Eu3 84.84(11) . .
Eu1 As4 Eu3 84.60(11) . .
Ga10 As5 Ga2 105.44(18) 6 .
Ga10 As5 Ga21 108.22(19) 6 7
Ga2 As5 Ga21 108.29(19) . 7
Ga10 As5 Eu3 86.49(14) 6 6
Ga2 As5 Eu3 161.58(18) . 6
Ga21 As5 Eu3 80.28(14) 7 6
Ga10 As5 Eu1 82.99(14) 6 6
Ga2 As5 Eu1 82.35(14) . 6
Ga21 As5 Eu1 161.02(17) 7 6
Eu3 As5 Eu1 85.32(10) 6 6
Ga10 As5 Eu1 162.39(17) 6 2
Ga2 As5 Eu1 85.70(14) . 2
Ga21 As5 Eu1 80.22(13) 7 2
Eu3 As5 Eu1 79.65(9) 6 2
Eu1 As5 Eu1 85.10(10) 6 2
Ga1 As6 Ga11 106.85(18) . .
Ga1 As6 Ga23 108.18(18) . 7
Ga11 As6 Ga23 108.46(18) . 7
Ga1 As6 Eu8 160.98(17) . 7
Ga11 As6 Eu8 85.47(14) . 7
Ga23 As6 Eu8 80.47(13) 7 7
Ga1 As6 Eu11 85.03(14) . 7
Ga11 As6 Eu11 160.93(17) . 7
Ga23 As6 Eu11 80.83(13) 7 7
Eu8 As6 Eu11 79.60(9) 7 7
Ga1 As6 Eu5 82.92(14) . .
Ga11 As6 Eu5 82.19(13) . .
Ga23 As6 Eu5 160.72(17) 7 .
Eu8 As6 Eu5 84.54(10) 7 .
Eu11 As6 Eu5 84.62(10) 7 .
Ga10 As7 Ga4 105.96(18) . .
Ga10 As7 Ga20 106.88(19) . 7_556
Ga4 As7 Ga20 108.82(18) . 7_556
Ga10 As7 Eu4 85.14(14) . .
Ga4 As7 Eu4 160.13(17) . .
Ga20 As7 Eu4 82.70(14) 7_556 .
Ga10 As7 Eu1 84.33(14) . .
Ga4 As7 Eu1 82.41(14) . .
Ga20 As7 Eu1 160.45(18) 7_556 .
Eu4 As7 Eu1 82.37(10) . .
Ga2 As8 Ga3 108.26(19) . .
Ga2 As8 Ga13 109.49(19) . .
Ga3 As8 Ga13 110.46(19) . .
Ga2 As8 Ga11 111.34(19) . .
Ga3 As8 Ga11 107.65(19) . .
Ga13 As8 Ga11 109.62(19) . .
Ga12 As9 Ga5 107.07(18) . .
Ga12 As9 Ga1 107.80(18) . .
Ga5 As9 Ga1 107.43(19) . .
Ga12 As9 Eu5 82.64(14) . .
Ga5 As9 Eu5 159.99(18) . .
Ga1 As9 Eu5 85.28(14) . .
Ga12 As9 Eu2 159.79(18) . .
Ga5 As9 Eu2 82.31(14) . .
Ga1 As9 Eu2 85.49(14) . .
Eu5 As9 Eu2 83.40(10) . .
Ga15 As10 Ga3 109.4(2) . .
Ga15 As10 Ga7 110.80(18) . .
Ga3 As10 Ga7 110.57(19) . .
Ga15 As10 Ga12 106.56(18) . .
Ga3 As10 Ga12 111.88(18) . .
Ga7 As10 Ga12 107.54(19) . .
Ga6 As11 Ga13 104.0(2) . .
Ga6 As11 Ga4 102.6(2) . 6
Ga13 As11 Ga4 108.71(19) . 6
Ga6 As11 Eu7 106.16(16) . .
Ga13 As11 Eu7 80.19(14) . .
Ga4 As11 Eu7 146.74(19) 6 .
Ga6 As11 Eu9 106.34(17) . 4_545
Ga13 As11 Eu9 147.07(18) . 4_545
Ga4 As11 Eu9 76.89(14) 6 4_545
Eu7 As11 Eu9 79.30(10) . 4_545
Ga9 As12 Ga7 108.7(2) . .
Ga9 As12 Ga16 112.0(2) . .
Ga7 As12 Ga16 107.22(19) . .
Ga9 As12 Ga14 109.5(2) . .
Ga7 As12 Ga14 109.71(19) . .
Ga16 As12 Ga14 109.6(2) . .
Ga15 As13 Ga8 106.93(19) . .
Ga15 As13 Ga6 107.57(19) . .
Ga8 As13 Ga6 107.37(19) . .
Ga15 As13 Eu6 82.74(15) . .
Ga8 As13 Eu6 85.17(14) . .
Ga6 As13 Eu6 159.87(19) . .
Ga15 As13 Eu3 160.60(19) . .
Ga8 As13 Eu3 85.11(14) . .
Ga6 As13 Eu3 82.28(14) . .
Eu6 As13 Eu3 83.21(11) . .
Ga24 As14 Ga8 108.17(19) 8_456 .
Ga24 As14 Ga16 108.93(19) 8_456 .
Ga8 As14 Ga16 106.60(18) . .
Ga24 As14 Eu6 80.83(14) 8_456 7_556
Ga8 As14 Eu6 160.79(18) . 7_556
Ga16 As14 Eu6 85.50(14) . 7_556
Ga24 As14 Eu4 80.91(14) 8_456 .
Ga8 As14 Eu4 84.64(14) . .
Ga16 As14 Eu4 161.02(18) . .
Eu6 As14 Eu4 80.02(10) 7_556 .
Ga24 As14 Eu6 160.84(18) 8_456 .
Ga8 As14 Eu6 82.38(14) . .
Ga16 As14 Eu6 82.15(14) . .
Eu6 As14 Eu6 84.65(10) 7_556 .
Eu4 As14 Eu6 84.33(10) . .
Ga17 As15 Ga16 108.81(18) . 7_556
Ga17 As15 Ga10 108.28(18) . .
Ga16 As15 Ga10 106.17(18) 7_556 .
Ga17 As15 Eu3 80.58(13) . .
Ga16 As15 Eu3 161.15(17) 7_556 .
Ga10 As15 Eu3 85.37(14) . .
Ga17 As15 Eu6 80.87(14) . .
Ga16 As15 Eu6 84.94(14) 7_556 .
Ga10 As15 Eu6 161.64(17) . .
Eu3 As15 Eu6 80.41(9) . .
Ga17 As15 Eu4 161.15(17) . .
Ga16 As15 Eu4 82.06(14) 7_556 .
Ga10 As15 Eu4 82.26(14) . .
Eu3 As15 Eu4 84.88(10) . .
Eu6 As15 Eu4 84.95(10) . .
Ga21 As16 Ga11 108.35(18) 7 .
Ga21 As16 Ga18 108.07(18) 7 .
Ga11 As16 Ga18 106.48(17) . .
Ga21 As16 Eu5 80.44(13) 7 7
Ga11 As16 Eu5 161.07(17) . 7
Ga18 As16 Eu5 85.76(14) . 7
Ga21 As16 Eu8 161.31(17) 7 .
Ga11 As16 Eu8 82.27(13) . .
Ga18 As16 Eu8 82.52(13) . .
Eu5 As16 Eu8 85.17(10) 7 .
Ga21 As16 Eu8 80.76(13) 7 7
Ga11 As16 Eu8 84.99(13) . 7
Ga18 As16 Eu8 161.69(17) . 7
Eu5 As16 Eu8 79.85(9) 7 7
Eu8 As16 Eu8 85.03(10) . 7
Ga18 As17 Ga10 111.33(19) . 6
Ga18 As17 Ga13 109.3(2) . .
Ga10 As17 Ga13 108.66(19) 6 .
Ga18 As17 Ga14 108.7(2) . 4_545
Ga10 As17 Ga14 109.4(2) 6 4_545
Ga13 As17 Ga14 109.48(19) . 4_545
Ga11 As18 Ga12 108.17(19) . .
Ga11 As18 Ga19 107.99(19) . .
Ga12 As18 Ga19 107.94(18) . .
Ga11 As18 Eu5 84.71(14) . .
Ga12 As18 Eu5 82.07(14) . .
Ga19 As18 Eu5 159.54(18) . .
Ga11 As18 Eu8 84.49(14) . .
Ga12 As18 Eu8 158.77(18) . .
Ga19 As18 Eu8 83.10(14) . .
Eu5 As18 Eu8 82.24(10) . .
Ga12 As19 Ga20 104.04(19) . .
Ga12 As19 Ga14 104.04(19) . .
Ga20 As19 Ga14 108.77(19) . .
Ga12 As19 Eu9 106.18(15) . .
Ga20 As19 Eu9 77.57(14) . .
Ga14 As19 Eu9 146.46(18) . .
Ga12 As19 Eu7 104.92(15) . 4
Ga20 As19 Eu7 146.81(17) . 4
Ga14 As19 Eu7 79.38(14) . 4
Eu9 As19 Eu7 79.10(10) . 4
Ga15 As20 Ga19 103.6(2) . .
Ga15 As20 Ga13 104.34(19) . .
Ga19 As20 Ga13 107.95(19) . .
Ga15 As20 Eu10 107.04(16) . .
Ga19 As20 Eu10 77.14(14) . .
Ga13 As20 Eu10 145.96(18) . .
Ga15 As20 Eu7 106.52(16) . .
Ga19 As20 Eu7 146.03(18) . .
Ga13 As20 Eu7 79.45(14) . .
Eu10 As20 Eu7 79.31(10) . .
Ga15 As21 Ga20 107.32(18) . .
Ga15 As21 Ga16 106.48(19) . .
Ga20 As21 Ga16 106.65(19) . .
Ga15 As21 Eu4 161.11(18) . 7_556
Ga20 As21 Eu4 83.35(14) . 7_556
Ga16 As21 Eu4 84.47(14) . 7_556
Ga15 As21 Eu6 82.88(14) . .
Ga20 As21 Eu6 161.17(18) . .
Ga16 As21 Eu6 84.72(14) . .
Eu4 As21 Eu6 82.88(10) 7_556 .
Ga21 As22 Ga17 106.32(18) . 4
Ga21 As22 Eu5 82.64(14) . .
Ga17 As22 Eu5 82.41(14) 4 .
Ga21 As22 Eu3 82.48(14) . 4
Ga17 As22 Eu3 82.21(14) 4 4
Eu5 As22 Eu3 154.64(13) . 4
Ga21 As22 Eu7 167.49(17) . 4
Ga17 As22 Eu7 86.19(14) 4 4
Eu5 As22 Eu7 99.62(11) . 4
Eu3 As22 Eu7 99.35(11) 4 4
Ga21 As22 Eu9 87.71(14) . .
Ga17 As22 Eu9 165.97(17) 4 .
Eu5 As22 Eu9 99.89(11) . .
Eu3 As22 Eu9 99.91(11) 4 .
Eu7 As22 Eu9 79.78(10) 4 .
Ga24 As23 Ga17 106.25(19) 2_655 .
Ga24 As23 Eu6 82.24(14) 2_655 .
Ga17 As23 Eu6 82.41(14) . .
Ga24 As23 Eu2 82.44(14) 2_655 4_545
Ga17 As23 Eu2 82.24(14) . 4_545
Eu6 As23 Eu2 154.30(14) . 4_545
Ga24 As23 Eu7 167.46(18) 2_655 .
Ga17 As23 Eu7 86.29(14) . .
Eu6 As23 Eu7 99.76(11) . .
Eu2 As23 Eu7 99.68(11) 4_545 .
Ga24 As23 Eu10 87.42(14) 2_655 .
Ga17 As23 Eu10 166.33(17) . .
Eu6 As23 Eu10 99.89(11) . .
Eu2 As23 Eu10 99.90(11) 4_545 .
Eu7 As23 Eu10 80.04(10) . .
Ga17 As24 Ga9 109.0(2) 6 4_545
Ga17 As24 Ga18 108.9(2) 6 .
Ga9 As24 Ga18 105.16(19) 4_545 .
Ga17 As24 Eu5 80.69(15) 6 7
Ga9 As24 Eu5 161.13(19) 4_545 7
Ga18 As24 Eu5 86.08(15) . 7
Ga17 As24 Eu2 80.69(15) 6 7
Ga9 As24 Eu2 85.16(15) 4_545 7
Ga18 As24 Eu2 161.99(19) . 7
Eu5 As24 Eu2 80.38(11) 7 7
Ga17 As24 Eu11 161.04(19) 6 .
Ga9 As24 Eu11 81.73(15) 4_545 .
Ga18 As24 Eu11 82.21(15) . .
Eu5 As24 Eu11 84.92(11) 7 .
Eu2 As24 Eu11 84.80(11) 7 .
Ga18 As25 Ga19 106.9(2) . .
Ga18 As25 Ga22 106.06(19) . .
Ga19 As25 Ga22 107.3(2) . .
Ga18 As25 Eu8 84.69(15) . .
Ga19 As25 Eu8 83.36(15) . .
Ga22 As25 Eu8 161.3(2) . .
Ga18 As25 Eu11 84.10(15) . .
Ga19 As25 Eu11 161.04(19) . .
Ga22 As25 Eu11 83.62(15) . .
Eu8 As25 Eu11 82.31(11) . .
Ga5 As26 Ga22 104.4(2) 4_545 .
Ga5 As26 Ga14 103.8(2) 4_545 4_545
Ga22 As26 Ga14 108.9(2) . 4_545
Ga5 As26 Eu7 105.61(16) 4_545 .
Ga22 As26 Eu7 145.52(19) . .
Ga14 As26 Eu7 79.92(15) 4_545 .
Ga5 As26 Eu10 106.90(16) 4_545 .
Ga22 As26 Eu10 76.30(14) . .
Ga14 As26 Eu10 146.41(18) 4_545 .
Eu7 As26 Eu10 79.04(10) . .
Ga20 As27 Ga19 102.97(19) . .
Ga20 As27 Eu9 77.21(14) . .
Ga19 As27 Eu9 103.74(15) . .
Ga20 As27 Eu10 102.61(16) . .
Ga19 As27 Eu10 75.70(14) . .
Eu9 As27 Eu10 179.37(14) . .
Ga20 As27 Eu12 144.71(18) . .
Ga19 As27 Eu12 103.43(16) . .
Eu9 As27 Eu12 74.09(9) . .
Eu10 As27 Eu12 106.28(12) . .
Ga20 As27 Eu12 103.84(16) . 2_655
Ga19 As27 Eu12 142.93(18) . 2_655
Eu9 As27 Eu12 106.81(12) . 2_655
Eu10 As27 Eu12 73.82(9) . 2_655
Eu12 As27 Eu12 66.24(10) . 2_655
Ga23 As28 Ga21 106.27(19) . .
Ga23 As28 Eu1 82.27(14) . 8
Ga21 As28 Eu1 82.87(14) . 8
Ga23 As28 Eu8 82.42(14) . .
Ga21 As28 Eu8 82.60(14) . .
Eu1 As28 Eu8 155.00(15) 8 .
Ga23 As28 Eu12 85.93(15) . .
Ga21 As28 Eu12 167.79(18) . .
Eu1 As28 Eu12 99.40(12) 8 .
Eu8 As28 Eu12 99.10(12) . .
Ga23 As28 Eu9 164.48(18) . .
Ga21 As28 Eu9 89.25(14) . .
Eu1 As28 Eu9 100.26(12) 8 .
Eu8 As28 Eu9 99.79(12) . .
Eu12 As28 Eu9 78.55(10) . .
Ga5 As29 Ga9 106.85(19) 3_545 4_545
Ga5 As29 Ga22 108.90(19) 3_545 .
Ga9 As29 Ga22 106.54(19) 4_545 .
Ga5 As29 Eu11 159.77(18) 3_545 .
Ga9 As29 Eu11 83.72(14) 4_545 .
Ga22 As29 Eu11 83.56(14) . .
Ga5 As29 Eu2 81.73(14) 3_545 3_545
Ga9 As29 Eu2 84.56(14) 4_545 3_545
Ga22 As29 Eu2 160.85(18) . 3_545
Eu11 As29 Eu2 82.20(10) . 3_545
Ga24 As30 Ga23 106.88(19) . .
Ga24 As30 Eu11 82.92(15) . .
Ga23 As30 Eu11 82.81(14) . .
Ga24 As30 Eu4 82.49(15) . 8
Ga23 As30 Eu4 82.20(14) . 8
Eu11 As30 Eu4 155.05(14) . 8
Ga24 As30 Eu12 167.50(19) . .
Ga23 As30 Eu12 85.61(15) . .
Eu11 As30 Eu12 99.45(12) . .
Eu4 As30 Eu12 99.17(12) 8 .
Ga24 As30 Eu10 88.72(15) . 2_655
Ga23 As30 Eu10 164.38(18) . 2_655
Eu11 As30 Eu10 100.07(12) . 2_655
Eu4 As30 Eu10 99.73(12) 8 2_655
Eu12 As30 Eu10 78.78(10) . 2_655
Ga3 As31 Ga3 111.9(3) . 2
Ga3 As31 Ga6 111.80(13) . 2
Ga3 As31 Ga6 108.20(14) 2 2
Ga3 As31 Ga6 108.20(14) . .
Ga3 As31 Ga6 111.80(13) 2 .
Ga6 As31 Ga6 104.8(3) 2 .
Ga5 As32 Ga5 109.0(3) 2 .
Ga5 As32 Ga7 107.85(13) 2 2
Ga5 As32 Ga7 111.24(13) . 2
Ga5 As32 Ga7 111.24(13) 2 .
Ga5 As32 Ga7 107.85(13) . .
Ga7 As32 Ga7 109.7(3) 2 .
Ga22 As33 Ga22 102.5(3) 3_455 4
Ga22 As33 Eu10 103.57(14) 3_455 4
Ga22 As33 Eu10 75.41(11) 4 4
Ga22 As33 Eu10 75.41(11) 3_455 3_455
Ga22 As33 Eu10 103.57(14) 4 3_455
Eu10 As33 Eu10 178.4(2) 4 3_455
Ga22 As33 Eu12 143.52(13) 3_455 4
Ga22 As33 Eu12 103.93(11) 4 4
Eu10 As33 Eu12 107.07(13) 4 4
Eu10 As33 Eu12 74.30(8) 3_455 4
Ga22 As33 Eu12 103.93(11) 3_455 3_455
Ga22 As33 Eu12 143.52(13) 4 3_455
Eu10 As33 Eu12 74.30(8) 4 3_455
Eu10 As33 Eu12 107.07(13) 3_455 3_455
Eu12 As33 Eu12 66.78(14) 4 3_455
Ga4 As34 Ga4 102.2(3) 6_565 5_566
Ga4 As34 Eu9 102.62(12) 6_565 3_455
Ga4 As34 Eu9 76.39(11) 5_566 3_455
Ga4 As34 Eu9 76.39(11) 6_565 4
Ga4 As34 Eu9 102.62(12) 5_566 4
Eu9 As34 Eu9 178.46(19) 3_455 4
Ga4 As34 Eu12 103.63(11) 6_565 3_455
Ga4 As34 Eu12 144.32(12) 5_566 3_455
Eu9 As34 Eu12 74.23(8) 3_455 3_455
Eu9 As34 Eu12 107.11(11) 4 3_455
Ga4 As34 Eu12 144.32(12) 6_565 4
Ga4 As34 Eu12 103.63(11) 5_566 4
Eu9 As34 Eu12 107.11(11) 3_455 4
Eu9 As34 Eu12 74.23(8) 4 4
Eu12 As34 Eu12 66.99(13) 3_455 4

loop_
_geom_bond_atom_site_label_1
_geom_bond_atom_site_label_2
_geom_bond_distance
_geom_bond_site_symmetry_2
Eu1 As28 3.014(4) 8_456
Eu1 As2 3.049(4) 5_556
Eu1 As7 3.055(4) .
Eu1 As5 3.116(4) 6_556
Eu1 As4 3.129(4) .
Eu1 As5 3.147(4) 2
Eu1 Ga23 3.648(5) 8_456
Eu1 Ga21 3.675(4) 8_456
Eu1 Ga4 3.688(4) .
Eu1 Ga2 3.725(4) 6_556
Eu1 Ga10 3.747(5) .
Eu1 Eu3 4.008(3) 5_556
Eu2 As23 3.019(4) 4
Eu2 As9 3.045(4) .
Eu2 As29 3.066(4) 3_455
Eu2 As3 3.120(4) 6_565
Eu2 As24 3.136(4) 7
Eu2 As3 3.146(4) 2
Eu2 Ga24 3.657(5) 3_455
Eu2 Ga5 3.659(4) .
Eu2 Ga17 3.669(5) 4
Eu2 Eu11 4.023(3) 3_455
Eu2 Eu5 4.037(3) .
Eu2 Eu2 4.215(4) 5_565
Eu3 As22 3.019(4) 4_545
Eu3 As2 3.049(4) .
Eu3 As13 3.054(4) .
Eu3 As5 3.111(4) 6_556
Eu3 As15 3.126(4) .
Eu3 As4 3.140(4) .
Eu3 Ga21 3.650(4) 4_545
Eu3 Ga17 3.658(5) .
Eu3 Ga6 3.685(4) .
Eu3 Ga2 3.756(4) 2
Eu3 Eu6 4.037(3) .
Eu4 As30 3.028(4) 8_456
Eu4 As21 3.039(4) 7_556
Eu4 As7 3.040(4) .
Eu4 As4 3.127(4) .
Eu4 As15 3.138(4) .
Eu4 As14 3.150(4) .
Eu4 Ga23 3.668(4) 8_456
Eu4 Ga24 3.678(5) 8_456
Eu4 Ga20 3.689(4) 7_556
Eu4 Ga16 3.740(5) 7_556
Eu4 Eu6 4.024(3) 7_556
Eu5 As22 3.009(4) .
Eu5 As9 3.024(4) .
Eu5 As18 3.045(4) .
Eu5 As16 3.111(4) 7
Eu5 As24 3.120(4) 7
Eu5 As6 3.142(4) .
Eu5 Ga12 3.643(4) .
Eu5 Ga21 3.647(4) .
Eu5 Ga17 3.657(5) 4
Eu5 Ga11 3.735(4) .
Eu5 Ga1 3.753(5) .
Eu5 Eu8 4.011(3) .
Eu6 As23 3.012(4) .
Eu6 As13 3.025(4) .
Eu6 As21 3.041(4) .
Eu6 As14 3.109(4) 7_556
Eu6 As15 3.128(4) .
Eu6 As14 3.154(4) .
Eu6 Ga24 3.645(5) 2_655
Eu6 Ga15 3.663(4) .
Eu6 Ga17 3.670(5) .
Eu6 Ga16 3.749(4) .
Eu6 Ga8 3.754(4) .
Eu7 As23 3.123(4) .
Eu7 As22 3.141(4) 4_545
Eu7 As11 3.190(4) .
Eu7 As26 3.200(4) .
Eu7 As20 3.207(4) .
Eu7 As19 3.216(4) 4_545
Eu7 Ga14 3.676(5) 4_545
Eu7 Ga13 3.680(4) .
Eu7 Eu10 4.086(3) .
Eu7 Eu9 4.091(3) 4_545
Eu8 As28 3.033(4) .
Eu8 As25 3.045(4) .
Eu8 As18 3.054(4) .
Eu8 As16 3.124(4) .
Eu8 As6 3.130(4) 7
Eu8 As16 3.138(4) 7
Eu8 Ga23 3.668(5) .
Eu8 Ga21 3.679(4) .
Eu8 Ga19 3.712(4) .
Eu8 Ga11 3.734(4) .
Eu8 Ga18 3.758(4) .
Eu9 As28 3.148(4) .
Eu9 As19 3.209(4) .
Eu9 As11 3.221(5) 4
Eu9 As27 3.236(4) .
Eu9 As22 3.237(4) .
Eu9 As34 3.258(2) 3_545
Eu9 Ga4 3.591(4) 7_556
Eu9 Ga20 3.594(5) .
Eu9 Eu12 3.951(3) .
Eu10 As30 3.153(4) 2_655
Eu10 As20 3.196(4) .
Eu10 As26 3.221(4) .
Eu10 As23 3.229(4) .
Eu10 As33 3.263(2) 3_545
Eu10 As27 3.274(4) .
Eu10 Ga22 3.553(5) .
Eu10 Ga19 3.567(5) .
Eu10 Eu12 3.963(3) 2_655
Eu11 As30 3.021(4) .
Eu11 As25 3.050(4) .
Eu11 As29 3.055(4) .
Eu11 As6 3.136(4) 7
Eu11 As24 3.139(4) .
Eu11 As3 3.155(4) 8
Eu11 Ga23 3.685(5) .
Eu11 Ga24 3.689(5) .
Eu11 Ga9 3.723(5) 4_545
Eu11 Ga22 3.725(4) .
Eu11 Ga18 3.741(5) .
Eu12 As30 3.090(4) .
Eu12 As28 3.092(4) .
Eu12 As34 3.290(5) 3_545
Eu12 As33 3.299(5) 3_545
Eu12 As27 3.321(4) .
Eu12 As27 3.324(4) 2_655
Eu12 Eu12 3.631(4) 2_655
Ga1 As1 2.410(5) 2
Ga1 As6 2.477(5) .
Ga1 As9 2.486(5) .
Ga1 As3 2.512(5) 2
Ga2 As8 2.429(5) .
Ga2 As2 2.437(5) 2
Ga2 As5 2.497(5) .
Ga2 As4 2.545(6) 2
Ga3 As31 2.400(5) .
Ga3 As10 2.422(5) .
Ga3 As8 2.434(5) .
Ga3 As1 2.446(5) 2
Ga4 As34 2.460(5) 5_566
Ga4 As11 2.478(6) 6_556
Ga4 As2 2.485(5) 5_556
Ga4 As7 2.509(5) .
Ga5 As32 2.410(5) .
Ga5 As26 2.438(6) 4
Ga5 As9 2.477(5) .
Ga5 As29 2.487(5) 3_455
Ga6 As11 2.435(6) .
Ga6 As31 2.439(5) .
Ga6 As2 2.485(6) .
Ga6 As13 2.511(6) .
Ga7 As12 2.439(5) .
Ga7 As10 2.441(5) .
Ga7 As32 2.447(5) .
Ga7 As1 2.454(5) .
Ga8 As1 2.410(5) .
Ga8 As13 2.492(5) .
Ga8 As14 2.495(5) .
Ga8 As4 2.508(5) .
Ga9 As12 2.418(6) .
Ga9 As29 2.489(5) 4
Ga9 As24 2.503(6) 4
Ga9 As3 2.526(5) .
Ga10 As17 2.424(5) 6_556
Ga10 As7 2.491(5) .
Ga10 As5 2.495(5) 6_556
Ga10 As15 2.542(5) .
Ga11 As8 2.461(5) .
Ga11 As18 2.462(5) .
Ga11 As6 2.490(5) .
Ga11 As16 2.509(5) .
Ga12 As19 2.425(5) .
Ga12 As9 2.456(5) .
Ga12 As10 2.458(5) .
Ga12 As18 2.465(5) .
Ga13 As8 2.449(5) .
Ga13 As11 2.458(6) .
Ga13 As17 2.474(5) .
Ga13 As20 2.486(5) .
Ga14 As26 2.454(6) 4
Ga14 As12 2.460(6) .
Ga14 As19 2.469(5) .
Ga14 As17 2.486(5) 4
Ga15 As10 2.412(5) .
Ga15 As20 2.432(6) .
Ga15 As21 2.455(5) .
Ga15 As13 2.484(6) .
Ga16 As12 2.446(5) .
Ga16 As21 2.491(5) .
Ga16 As14 2.503(5) .
Ga16 As15 2.513(5) 7_556
Ga17 As24 2.478(6) 6_556
Ga17 As15 2.479(5) .
Ga17 As22 2.514(5) 4_545
Ga17 As23 2.531(6) .
Ga18 As17 2.420(5) .
Ga18 As25 2.503(6) .
Ga18 As24 2.504(6) .
Ga18 As16 2.536(5) .
Ga19 As27 2.440(5) .
Ga19 As20 2.449(5) .
Ga19 As25 2.505(6) .
Ga19 As18 2.509(5) .
Ga20 As27 2.436(5) .
Ga20 As19 2.451(5) .
Ga20 As21 2.472(5) .
Ga20 As7 2.511(5) 7_556
Ga21 As22 2.483(5) .
Ga21 As16 2.489(5) 7
Ga21 As5 2.505(5) 7
Ga21 As28 2.509(5) .
Ga22 As26 2.445(6) .
Ga22 As33 2.451(5) 3_545
Ga22 As29 2.503(5) .
Ga22 As25 2.505(6) .
Ga23 As4 2.478(6) 8
Ga23 As6 2.499(5) 7
Ga23 As28 2.500(5) .
Ga23 As30 2.522(5) .
Ga24 As14 2.462(5) 8
Ga24 As3 2.487(5) 8
Ga24 As23 2.499(5) 2_655
Ga24 As30 2.521(6) .
